data_7720197
loop_
_publ_author_name
'Topi&#x107;, Edi'
'Sarjanovi&#x107;, Josipa'
'Kuzman, Dino'
'Cocut, Andrea'
'Hrenar, Tomica'
'Pisk, Jana'
'Vrdoljak, Vi&#x161;nja'

_publ_section_title
;
 Nicotinoyl hydrazone-directed vanadium assemblies: metallosupramolecular
 isomerism, polymorphism, and catalytic oxidation performance.
;
_journal_issue 10
_journal_name_full 'Dalton transactions (Cambridge, England : 2003)'
_journal_page_first 4237
_journal_page_last 4249
_journal_paper_doi 10.1039/d5dt03088a
_journal_volume 55
_journal_year 2026
_chemical_formula_moiety 'C68 H72 N12 O20 V4'
_chemical_formula_sum 'C68 H72 N12 O20 V4'
_chemical_formula_weight 1581.13
_chemical_name_systematic 'oxo-n-propoxo-[N''-(2-oxo-3-methoxybenzylidene)nicotinoylhydrazonato]vanadium(v) tetramer'
_space_group_crystal_system triclinic
_space_group_IT_number 2
_space_group_name_Hall '-P 1'
_space_group_name_H-M_alt 'P -1'
_atom_sites_solution_hydrogens geom
_audit_creation_date 2025-09-08
_audit_creation_method
;
Olex2 1.5
(compiled 2025.07.13 svn.rb7424aed for OlexSys, GUI svn.r7314)
;
_audit_update_record
;
2025-12-22 deposited with the CCDC.	2026-02-17 downloaded from the CCDC.
;
_cell_angle_alpha 102.8740(10)
_cell_angle_beta 100.0230(10)
_cell_angle_gamma 108.9320(10)
_cell_formula_units_Z 4
_cell_length_a 15.7349(2)
_cell_length_b 19.5409(3)
_cell_length_c 26.1973(4)
_cell_measurement_reflns_used 49209
_cell_measurement_temperature 173.4(4)
_cell_measurement_theta_max 77.4530
_cell_measurement_theta_min 3.1000
_cell_volume 7157.8(2)
_computing_cell_refinement 'CrysAlisPro 1.171.41.92a (Rigaku OD, 2020)'
_computing_data_collection 'CrysAlisPro 1.171.41.92a (Rigaku OD, 2020)'
_computing_data_reduction 'CrysAlisPro 1.171.41.92a (Rigaku OD, 2020)'
_computing_molecular_graphics 'Olex2 1.5 (Dolomanov et al., 2009)'
_computing_publication_material 'Olex2 1.5 (Dolomanov et al., 2009)'
_computing_structure_refinement 'SHELXL 2019/3 (Sheldrick, 2015)'
_computing_structure_solution 'SHELXT 2018/2 (Sheldrick, 2018)'
_diffrn_ambient_environment N~2~
_diffrn_ambient_temperature 173.4(4)
_diffrn_detector 'Hybrid Pixel Array Detector'
_diffrn_detector_area_resol_mean 10.0000
_diffrn_detector_type HyPix
_diffrn_measured_fraction_theta_full 0.997
_diffrn_measured_fraction_theta_max 0.975
_diffrn_measurement_details
;
List of Runs (angles in degrees, time in seconds):

  # Type    Start    End  Width  t~exp~   \w     \q     \k     \f   Frames
#--------------------------------------------------------------------------
  1  \w   -108.00 -58.00   0.50    0.90    --  -46.91-149.00  71.00  100
  2  \w    -94.00 -64.00   0.50    0.90    --  -46.91 149.00 118.00   60
  3  \w    -44.00 -17.00   0.50    0.90    --  -46.91 124.00 -45.00   54
  4  \w     55.00 108.00   0.50    0.90    --   46.91-149.00  71.00  106
  5  \w     34.00  93.00   0.50    0.90    --   46.91-124.00-124.00  118
  6  \w    -88.00 -63.00   0.50    2.10    --  -86.25 149.00 118.00   50
  7  \w   -128.00-103.00   0.50    2.10    --  -86.25-149.00  71.00   50
  8  \w    -73.00 -48.00   0.50    2.10    --  -86.25 124.00 -45.00   50
  9  \w   -101.00 -75.00   0.50    2.10    --  -86.25-124.00-124.00   52
 10  \w     99.00 124.00   0.50    2.10    --  107.75 149.00 118.00   50
 11  \w     72.00 100.00   0.50    2.10    --  107.75-124.00-124.00   56
 12  \w     75.00 129.00   0.50    2.10    --  107.75-149.00  71.00  108
 13  \w    106.00 138.00   0.50    2.10    --  107.75 124.00 -45.00   64
 14  \w    -27.00  19.00   0.50    0.90    --  -46.91  19.00-120.00   92
 15  \w   -118.00 -24.00   0.50    0.90    --  -46.91 -77.00 120.00  188
 16  \w   -118.00 -75.00   0.50    0.90    --  -46.91-125.00-150.00   86
 17  \w    -14.00  12.00   0.50    0.90    --  -46.91  19.00  90.00   52
 18  \w    -25.00  14.00   0.50    0.90    --   46.91 -19.00 -30.00   78
 19  \w    -22.00   6.00   0.50    0.90    --   46.91 -19.00-120.00   56
 20  \w   -121.00 -77.00   0.50    2.10    --  -86.25 -61.00 -60.00   88
 21  \w     35.00  83.00   0.50    2.10    --  107.75 -95.00 -90.00   96
 22  \w    130.00 175.00   0.50    2.10    --  107.75  45.00 -60.00   90
 23  \w     35.00  66.00   0.50    2.10    --  107.75 -61.00-150.00   62
 24  \w     39.00  87.00   0.50    2.10    --  107.75 -77.00 -60.00   96
 25  \w     94.00 169.00   0.50    2.10    --  107.75  15.00-150.00  150
 26  \w     96.00 177.00   0.50    2.10    --  107.75  45.00 -90.00  162
 27  \w     42.00  78.00   0.50    2.10    --  107.75 -77.00 -30.00   72
 28  \w     38.00  70.00   0.50    2.10    --  107.75 -61.00-180.00   64
 29  \w     38.00  66.00   0.50    2.10    --  107.75 -61.00 -60.00   56
 30  \w     98.00 174.00   0.50    2.10    --  107.75  30.00  60.00  152
 31  \w     35.00 112.00   0.50    2.10    --  107.75-125.00 150.00  154
 32  \w     47.00  96.00   0.50    2.10    --  107.75 -77.00 -90.00   98
 33  \w     96.00 178.00   0.50    2.10    --  107.75  15.00  30.00  164
 34  \w    113.00 172.00   0.50    2.10    --  107.75 125.00-180.00  118
 35  \w     57.00 112.00   0.50    2.10    --  107.75-125.00-150.00  110
 36  \w     78.00 107.00   0.50    2.10    --  107.75-108.00-107.33   58
 37  \w    102.00 128.00   0.50    2.10    --  107.75 125.00-150.00   52
 38  \w    142.00 175.00   0.50    2.10    --  107.75 125.00-150.00   66
 39  \w     77.00 112.00   0.50    2.10    --  107.75-125.00   0.00   70
 40  \w     70.00 108.00   0.50    2.10    --  107.75-109.00  33.72   76
 41  \w    105.00 145.00   0.50    2.10    --  107.75  30.00 150.00   80
 42  \w    153.00 178.00   0.50    2.10    --  107.75  30.00 150.00   50
 43  \w     45.00  70.00   0.50    2.10    --  107.75 -61.00   0.00   50
 44  \w     45.00  97.00   0.50    2.10    --  107.75 -95.00  60.00  104
 45  \w    100.00 126.00   0.50    2.10    --  107.75  15.00-120.00   52
 46  \w     83.00 112.00   0.50    2.10    --  107.75-125.00 120.00   58
 47  \w     48.00  73.00   0.50    2.10    --  107.75-108.00-107.33   50
 48  \w    140.00 174.00   0.50    2.10    --  107.75  15.00-120.00   68
 49  \w     62.00 119.00   0.50    2.10    --  107.75-134.00-156.50  114
 50  \w     37.00  62.00   0.50    2.10    --  107.75 -61.00 -30.00   50
 51  \w     76.00 118.00   0.50    2.10    --  107.75-133.00 -49.05   84
 52  \w     40.00  89.00   0.50    2.10    --  107.75 -77.00-180.00   98
 53  \w     94.00 162.00   0.50    2.10    --  107.75  15.00 -30.00  136
 54  \w     53.00  79.00   0.50    2.10    --  107.75-125.00  60.00   52
 55  \w     87.00 112.00   0.50    2.10    --  107.75-125.00  60.00   50
 56  \w    104.00 151.00   0.50    2.10    --  107.75  45.00  90.00   94
 57  \w     59.00  84.00   0.50    2.10    --  107.75 -77.00 120.00   50
 58  \w     52.00  77.00   0.50    2.10    --  107.75-110.00-154.45   50
 59  \w     57.00 111.00   0.50    2.10    --  107.75-125.00 -30.00  108
 60  \w     53.00 111.00   0.50    2.10    --  107.75-125.00-180.00  116
 61  \w     36.00  68.00   0.50    2.10    --  107.75 -61.00  60.00   64
 62  \w     69.00  94.00   0.50    2.10    --  107.75 -77.00   0.00   50
 63  \w     44.00 112.00   0.50    2.10    --  107.75-125.00 -90.00  136
 64  \w     46.00  71.00   0.50    2.10    --  107.75 -61.00  90.00   50
;
_diffrn_measurement_device 'four-circle diffractometer'
_diffrn_measurement_device_type 'XtaLAB Synergy, Dualflex, HyPix'
_diffrn_measurement_method '\w scans'
_diffrn_orient_matrix_type 'CrysAlisPro convention (1999,Acta A55,543-557)'
_diffrn_orient_matrix_UB_11 0.0533518000
_diffrn_orient_matrix_UB_12 -0.0537344000
_diffrn_orient_matrix_UB_13 -0.0049763000
_diffrn_orient_matrix_UB_21 0.0404477000
_diffrn_orient_matrix_UB_22 0.0275510000
_diffrn_orient_matrix_UB_23 0.0621658000
_diffrn_orient_matrix_UB_31 -0.0839907000
_diffrn_orient_matrix_UB_32 -0.0631370000
_diffrn_orient_matrix_UB_33 0.0053922000
_diffrn_radiation_monochromator mirror
_diffrn_radiation_probe x-ray
_diffrn_radiation_type 'Cu K\a'
_diffrn_radiation_wavelength 1.54184
_diffrn_reflns_av_R_equivalents 0.1043
_diffrn_reflns_av_unetI/netI 0.0709
_diffrn_reflns_Laue_measured_fraction_full 0.997
_diffrn_reflns_Laue_measured_fraction_max 0.975
_diffrn_reflns_limit_h_max 18
_diffrn_reflns_limit_h_min -19
_diffrn_reflns_limit_k_max 23
_diffrn_reflns_limit_k_min -24
_diffrn_reflns_limit_l_max 33
_diffrn_reflns_limit_l_min -32
_diffrn_reflns_number 126447
_diffrn_reflns_point_group_measured_fraction_full 0.997
_diffrn_reflns_point_group_measured_fraction_max 0.975
_diffrn_reflns_theta_full 67.684
_diffrn_reflns_theta_max 78.267
_diffrn_reflns_theta_min 3.124
_diffrn_source 'micro-focus sealed X-ray tube'
_diffrn_source_type 'PhotonJet (Cu) X-ray Source'
_exptl_absorpt_coefficient_mu 4.935
_exptl_absorpt_correction_T_max 1.000
_exptl_absorpt_correction_T_min 0.116
_exptl_absorpt_correction_type gaussian
_exptl_absorpt_process_details
;
CrysAlisPro 1.171.41.92a (Rigaku Oxford Diffraction, 2020)
Numerical absorption correction based on gaussian integration over
a multifaceted crystal model
Empirical absorption correction using spherical harmonics,
implemented in SCALE3 ABSPACK scaling algorithm.
;
_exptl_crystal_colour orange
_exptl_crystal_colour_primary orange
_exptl_crystal_density_diffrn 1.467
_exptl_crystal_description irregular
_exptl_crystal_F_000 3264
_exptl_crystal_size_max 0.34
_exptl_crystal_size_mid 0.2
_exptl_crystal_size_min 0.1
_refine_diff_density_max 1.978
_refine_diff_density_min -0.753
_refine_diff_density_rms 0.184
_refine_ls_extinction_method none
_refine_ls_goodness_of_fit_ref 1.084
_refine_ls_hydrogen_treatment constr
_refine_ls_matrix_type full
_refine_ls_number_parameters 1889
_refine_ls_number_reflns 29938
_refine_ls_number_restraints 7
_refine_ls_restrained_S_all 1.084
_refine_ls_R_factor_all 0.1618
_refine_ls_R_factor_gt 0.1521
_refine_ls_shift/su_max 0.000
_refine_ls_shift/su_mean 0.000
_refine_ls_structure_factor_coef Fsqd
_refine_ls_weighting_details 'w=1/[\s^2^(Fo^2^)+(0.0956P)^2^+181.7927P] where P=(Fo^2^+2Fc^2^)/3'
_refine_ls_weighting_scheme calc
_refine_ls_wR_factor_gt 0.4032
_refine_ls_wR_factor_ref 0.4076
_reflns_Friedel_coverage 0.000
_reflns_number_gt 25122
_reflns_number_total 29938
_reflns_threshold_expression 'I > 2\s(I)'
_cod_data_source_file d5dt03088a2.cif
_cod_data_source_block 3t
_cod_depositor_comments 'Adding full bibliography for 7720194--7720204.cif.'
_cod_original_cell_volume 7157.79(19)
_cod_database_code 7720197
_shelx_shelxl_version_number 2019/3
_chemical_oxdiff_formula 'V2 N6 O10 C34'
_chemical_oxdiff_usercomment ' '
_shelx_space_group_comment
;
The symmetry employed for this shelxl refinement is uniquely defined
by the following loop, which should always be used as a source of
symmetry information in preference to the above space-group names.
They are only intended as comments.
;
_shelx_estimated_absorpt_t_max 0.638
_shelx_estimated_absorpt_t_min 0.285
_olex2_refinement_description
;
1. Fixed Uiso
 At 1.2 times of:
  All C(H) groups, All C(H,H) groups
 At 1.5 times of:
  All C(H,H,H) groups
2. Restrained distances
 C15H-C16H
 1.5 with sigma of 0.02
 H17X-H16O
 2.1 with sigma of 0.02
3. Rigid bond restraints
 O4E, C15E, C16E, C17E
 with sigma for 1-2 distances of 0.01 and sigma for 1-3 distances of 0.01
4.a Secondary CH2 refined with riding coordinates:
 C15G(H15I,H15J), C15B(H15A,H15B), C16G(H16I,H16J), C15A(H15C,H15D), C15C(H15E,
 H15F), C16A(H16A,H16B), C16B(H16C,H16D), C15F(H15K,H15L), C15E(H15M,H15N),
 C16F(H16K,H16L), C15D(H15G,H15H), C16E(H16M,H16N), C16C(H16E,H16F), C15H(H15O,
 H15P), C16D(H16G,H16H), C16H(H16O,H16P)
4.b Aromatic/amide H refined with riding coordinates:
 C10F(H10F), C12H(H12H), C2G(H2G), C10G(H10G), C2F(H2F), C2E(H2E), C8E(H8E),
 C10H(H10H), C6F(H6F), C2H(H2H), C10E(H10E), C13F(H13F), C6H(H6H), C2A(H2A),
 C10D(H10D), C2B(H2B), C11E(H11E), C13H(H13H), C12F(H12F), C10C(H10C),
 C12C(H12C), C8G(H8G), C6E(H6E), C10A(H10A), C13C(H13C), C11A(H11A), C2D(H2D),
 C11C(H11C), C13A(H13A), C8B(H8B), C10B(H10B), C7B(H7B), C13D(H13D), C11H(H11H),
  C12D(H12D), C7F(H7F), C6B(H6B), C6G(H6G), C13E(H13E), C8F(H8F), C12E(H12E),
 C12A(H12A), C12G(H12G), C11D(H11D), C11F(H11F), C7C(H7C), C7G(H7G), C2C(H2C),
 C7H(H7H), C8A(H8A), C7E(H7E), C13B(H13B), C8H(H8H), C6C(H6C), C7A(H7A),
 C13G(H13G), C11G(H11G), C6A(H6A), C8C(H8C), C11B(H11B), C12B(H12B), C8D(H8D),
 C6D(H6D), C7D(H7D)
4.c Idealised Me refined as rotating group:
 C14G(H14M,H14N,H14O), C14E(H14P,H14Q,H14R), C14A(H14A,H14B,H14C), C14B(H14D,
 H14E,H14F), C17G(H17M,H17N,H17O), C17E(H17P,H17Q,H17R), C17F(H17S,H17T,H17U),
 C17A(H17A,H17B,H17C), C17B(H17D,H17E,H17F), C14D(H14G,H14H,H14I), C14F(H14S,
 H14T,H14U), C14H(H14V,H14W,H14X), C14C(H14J,H14K,H14L), C17H(H17V,H17W,H17X),
 C17C(H17G,H17H,H17I), C17D(H17J,H17K,H17L)
;
_olex2_submission_special_instructions 'No special instructions were received'
_oxdiff_exptl_absorpt_empirical_details
;
Empirical correction (ABSPACK) includes:
- Absorption correction using spherical harmonics
- Frame scaling
;
_oxdiff_exptl_absorpt_empirical_full_max 2.180
_oxdiff_exptl_absorpt_empirical_full_min 0.556

loop_
_space_group_symop_operation_xyz
'x, y, z'
'-x, -y, -z'

loop_
_atom_site_label
_atom_site_type_symbol
_atom_site_fract_x
_atom_site_fract_y
_atom_site_fract_z
_atom_site_U_iso_or_equiv
_atom_site_adp_type
_atom_site_occupancy
_atom_site_site_symmetry_order
_atom_site_calc_flag
_atom_site_refinement_flags_posn
_atom_site_refinement_flags_adp
_atom_site_refinement_flags_occupancy
_atom_site_disorder_assembly
_atom_site_disorder_group
V1B V 0.06524(11) 0.87718(10) 1.03694(7) 0.0296(4) Uani 1 1 d . . . . .
V1G V 0.46710(11) 0.16188(9) 0.54578(7) 0.0268(4) Uani 1 1 d . . . . .
V1A V -0.03219(12) 0.45251(10) 0.81411(7) 0.0309(4) Uani 1 1 d . . . . .
V1E V 0.03292(12) 0.33934(10) 0.46515(8) 0.0311(4) Uani 1 1 d . . . . .
V1F V 0.37979(13) 0.38424(11) 0.31046(7) 0.0329(4) Uani 1 1 d . . . . .
V1D V 0.44354(12) 0.63651(10) 0.98719(8) 0.0325(4) Uani 1 1 d . . . . .
V1H V 0.10143(12) 0.10361(11) 0.69332(8) 0.0337(4) Uani 1 1 d . . . . .
V1C V 0.55954(12) 1.07363(11) 1.19045(8) 0.0334(4) Uani 1 1 d . . . . .
O2A O -0.1235(4) 0.3609(4) 0.8087(3) 0.0298(15) Uani 1 1 d . . . . .
O2B O -0.0433(4) 0.8095(4) 0.9845(3) 0.0287(14) Uani 1 1 d . . . . .
O1A O 0.0554(5) 0.5560(4) 0.8541(3) 0.0326(15) Uani 1 1 d . . . . .
O4G O 0.4759(5) 0.2536(4) 0.5826(3) 0.0343(16) Uani 1 1 d . . . . .
O1G O 0.3558(5) 0.1113(4) 0.5666(3) 0.0301(14) Uani 1 1 d . . . . .
O1B O 0.1957(5) 0.9462(4) 1.0572(3) 0.0324(15) Uani 1 1 d . . . . .
O1H O 0.1679(5) 0.1811(4) 0.6610(3) 0.0335(15) Uani 1 1 d . . . . .
O3G O 0.6719(5) 0.2557(4) 0.4610(3) 0.0385(17) Uani 1 1 d . . . . .
O1E O 0.1452(5) 0.3876(4) 0.4439(3) 0.0320(15) Uani 1 1 d . . . . .
O3E O -0.1622(5) 0.2516(4) 0.5559(4) 0.0407(18) Uani 1 1 d . . . . .
O1F O 0.3205(5) 0.3133(4) 0.3482(3) 0.0331(15) Uani 1 1 d . . . . .
O4A O 0.0532(5) 0.4221(4) 0.7913(3) 0.0354(16) Uani 1 1 d . . . . .
O2C O 0.6470(5) 1.1605(4) 1.1849(3) 0.0388(17) Uani 1 1 d . . . . .
O1C O 0.4697(5) 0.9674(4) 1.1606(3) 0.0369(17) Uani 1 1 d . . . . .
O1D O 0.3112(5) 0.5699(4) 0.9629(3) 0.0339(16) Uani 1 1 d . . . . .
O2H O 0.0103(5) 0.0119(5) 0.6885(3) 0.0387(17) Uani 1 1 d . . . . .
O2G O 0.5341(5) 0.1823(4) 0.4956(3) 0.0306(15) Uani 1 1 d . . . . .
O2D O 0.5512(5) 0.6972(4) 1.0427(3) 0.0388(18) Uani 1 1 d . . . . .
O4B O 0.0814(5) 0.8237(4) 1.0821(3) 0.0338(16) Uani 1 1 d . . . . .
O2F O 0.4698(5) 0.4737(5) 0.3100(3) 0.0379(17) Uani 1 1 d . . . . .
O5G O 0.5392(5) 0.1444(4) 0.5868(3) 0.0354(16) Uani 1 1 d . . . . .
O3B O -0.2176(5) 0.7152(4) 0.9598(3) 0.0402(18) Uani 1 1 d . . . . .
N2G N 0.4052(5) 0.0517(4) 0.4908(3) 0.0261(16) Uani 1 1 d . . . . .
O2E O -0.0300(5) 0.3224(4) 0.5176(3) 0.0365(17) Uani 1 1 d . . . . .
O4F O 0.2727(5) 0.3901(4) 0.2814(3) 0.0394(17) Uani 1 1 d . . . . .
O4E O 0.0201(6) 0.2463(4) 0.4284(3) 0.0434(18) Uani 1 1 d . U . . .
N1E N 0.1779(6) 0.4995(5) 0.5088(4) 0.0296(17) Uani 1 1 d . . . . .
O4D O 0.4294(6) 0.6950(4) 0.9454(3) 0.0419(18) Uani 1 1 d . . . . .
O5E O -0.0389(5) 0.3570(4) 0.4245(4) 0.0423(18) Uani 1 1 d . . . . .
O5F O 0.3891(6) 0.3246(5) 0.2620(3) 0.046(2) Uani 1 1 d . . . . .
N3A N 0.1280(5) 0.7981(5) 0.9803(4) 0.0302(18) Uani 1 1 d . . . . .
O5A O -0.0801(6) 0.4718(5) 0.7634(3) 0.0447(19) Uani 1 1 d . . . . .
N3E N 0.3705(6) 0.4703(5) 0.3889(4) 0.0321(18) Uani 1 1 d . . . . .
N1G N 0.3223(5) 0.0022(4) 0.4977(4) 0.0284(17) Uani 1 1 d . . . . .
O5B O 0.0226(5) 0.9301(4) 1.0704(3) 0.0385(17) Uani 1 1 d . . . . .
N2A N -0.0994(5) 0.4973(5) 0.8692(3) 0.0285(17) Uani 1 1 d . . . . .
O4C O 0.4760(6) 1.1061(5) 1.2133(3) 0.0439(19) Uani 1 1 d . . . . .
N3F N 0.3500(6) 0.1811(5) 0.4797(3) 0.0280(17) Uani 1 1 d . . . . .
O3A O -0.2423(6) 0.2274(5) 0.7437(4) 0.050(2) Uani 1 1 d . . . . .
O5D O 0.4840(6) 0.5848(4) 0.9517(4) 0.046(2) Uani 1 1 d . . . . .
O5H O 0.0871(6) 0.1580(5) 0.7420(3) 0.051(2) Uani 1 1 d . . . . .
O3C O 0.7682(6) 1.3007(5) 1.2324(4) 0.058(3) Uani 1 1 d . . . . .
O3D O 0.7238(5) 0.7933(5) 1.0731(4) 0.054(2) Uani 1 1 d . . . . .
N2C N 0.6198(6) 1.0169(5) 1.1367(4) 0.0349(19) Uani 1 1 d . . . . .
N3H N 0.1476(6) 0.3180(5) 0.5320(4) 0.0323(18) Uani 1 1 d . . . . .
N3G N 0.1194(6) 0.0250(5) 0.6127(4) 0.0323(18) Uani 1 1 d . . . . .
O5C O 0.6148(6) 1.0662(5) 1.2440(3) 0.050(2) Uani 1 1 d . . . . .
N3D N 0.0414(6) 0.4335(5) 0.8959(4) 0.0325(18) Uani 1 1 d . . . . .
N1B N 0.1681(6) 0.9877(4) 0.9833(4) 0.0314(18) Uani 1 1 d . . . . .
N1F N 0.4657(6) 0.3391(5) 0.4033(4) 0.0318(18) Uani 1 1 d . . . . .
N1D N 0.3354(6) 0.5128(5) 1.0293(4) 0.0334(19) Uani 1 1 d . . . . .
N2E N 0.0963(6) 0.4522(5) 0.5186(4) 0.0319(18) Uani 1 1 d . . . . .
O4H O 0.2050(5) 0.0951(5) 0.7234(4) 0.047(2) Uani 1 1 d . . . . .
N3C N 0.3858(6) 0.7160(5) 1.0456(4) 0.0312(18) Uani 1 1 d . . . . .
N3B N 0.4736(6) 1.0745(5) 1.1053(4) 0.0343(19) Uani 1 1 d . . . . .
N1H N 0.0250(6) 0.1556(5) 0.6027(4) 0.0340(19) Uani 1 1 d . . . . .
N2F N 0.4906(6) 0.3840(5) 0.3704(4) 0.0313(18) Uani 1 1 d . . . . .
N2D N 0.4243(6) 0.5671(5) 1.0392(4) 0.0333(19) Uani 1 1 d . . . . .
N2H N -0.0040(6) 0.1078(5) 0.6327(4) 0.0308(18) Uani 1 1 d . . . . .
O3F O 0.5467(6) 0.5764(5) 0.2641(4) 0.051(2) Uani 1 1 d . . . . .
O3H O -0.0714(6) -0.0952(6) 0.7309(4) 0.053(2) Uani 1 1 d . . . . .
N1A N -0.0485(6) 0.5717(5) 0.9030(3) 0.0307(18) Uani 1 1 d . . . . .
N1C N 0.5668(7) 0.9408(5) 1.1095(4) 0.039(2) Uani 1 1 d . . . . .
C3G C 0.5139(7) 0.0622(5) 0.4352(4) 0.029(2) Uani 1 1 d . . . . .
N2B N 0.0781(6) 0.9349(5) 0.9774(4) 0.0321(18) Uani 1 1 d . . . . .
C10F C 0.3837(7) 0.2263(5) 0.4505(4) 0.0268(19) Uani 1 1 d . . . . .
H10F H 0.448102 0.240587 0.452167 0.032 Uiso 1 1 calc R U . . .
C1B C 0.2222(7) 0.9881(5) 1.0271(4) 0.028(2) Uani 1 1 d . . . . .
C4G C 0.5592(6) 0.1414(5) 0.4575(4) 0.0262(19) Uani 1 1 d . . . . .
C1E C 0.1942(7) 0.4587(6) 0.4683(4) 0.030(2) Uani 1 1 d . . . . .
C1F C 0.3741(7) 0.3041(6) 0.3885(4) 0.0278(19) Uani 1 1 d . . . . .
C12H C 0.2971(7) 0.3164(6) 0.5702(5) 0.036(2) Uani 1 1 d . . . . .
H12H H 0.362194 0.334124 0.573441 0.044 Uiso 1 1 calc R U . . .
C5E C -0.1275(7) 0.3283(6) 0.5756(5) 0.033(2) Uani 1 1 d . . . . .
C2G C 0.4344(6) 0.0206(5) 0.4519(4) 0.0267(19) Uani 1 1 d . . . . .
H2G H 0.402205 -0.032009 0.433478 0.032 Uiso 1 1 calc R U . . .
C10G C 0.2004(7) 0.0495(6) 0.5980(4) 0.031(2) Uani 1 1 d . . . . .
H10G H 0.246958 0.097725 0.618483 0.037 Uiso 1 1 calc R U . . .
C3E C -0.0127(7) 0.4439(6) 0.5729(4) 0.030(2) Uani 1 1 d . . . . .
C3B C -0.0828(7) 0.8796(5) 0.9255(4) 0.029(2) Uani 1 1 d . . . . .
C9G C 0.2167(7) 0.0062(5) 0.5539(4) 0.029(2) Uani 1 1 d . . . . .
C4E C -0.0554(6) 0.3654(6) 0.5539(4) 0.030(2) Uani 1 1 d . . . . .
C2F C 0.5795(7) 0.4205(6) 0.3778(4) 0.031(2) Uani 1 1 d . . . . .
H2F H 0.621465 0.412722 0.404567 0.038 Uiso 1 1 calc R U . . .
C5G C 0.6333(7) 0.1795(6) 0.4376(4) 0.032(2) Uani 1 1 d . . . . .
C2E C 0.0659(7) 0.4842(6) 0.5551(4) 0.030(2) Uani 1 1 d . . . . .
H2E H 0.096471 0.537414 0.571521 0.036 Uiso 1 1 calc R U . . .
C8E C -0.0423(7) 0.4862(7) 0.6117(4) 0.036(2) Uani 1 1 d . . . . .
H8E H -0.012710 0.539938 0.624329 0.043 Uiso 1 1 calc R U . . .
C10H C 0.1127(7) 0.2720(5) 0.5597(4) 0.030(2) Uani 1 1 d . . . . .
H10H H 0.047804 0.256713 0.556746 0.036 Uiso 1 1 calc R U . . .
C6F C 0.7019(9) 0.5786(7) 0.3012(5) 0.043(3) Uani 1 1 d . . . . .
H6F H 0.730389 0.614449 0.284020 0.052 Uiso 1 1 calc R U . . .
C2H C -0.0929(7) 0.0719(6) 0.6231(4) 0.034(2) Uani 1 1 d . . . . .
H2H H -0.132953 0.081750 0.596552 0.041 Uiso 1 1 calc R U . . .
C10E C 0.2943(7) 0.4471(5) 0.4062(4) 0.029(2) Uani 1 1 d . . . . .
H10E H 0.248665 0.397751 0.387685 0.035 Uiso 1 1 calc R U . . .
C13F C 0.2361(7) 0.2298(6) 0.4143(4) 0.032(2) Uani 1 1 d . . . . .
H13F H 0.196831 0.245887 0.392088 0.039 Uiso 1 1 calc R U . . .
C9B C 0.3231(7) 1.0375(6) 1.0431(4) 0.033(2) Uani 1 1 d . . . . .
C6H C -0.2226(8) -0.0935(7) 0.6933(5) 0.041(3) Uani 1 1 d . . . . .
H6H H -0.253273 -0.130896 0.708762 0.049 Uiso 1 1 calc R U . . .
C3A C -0.2430(8) 0.3898(6) 0.8426(4) 0.034(2) Uani 1 1 d . . . . .
C1D C 0.2830(7) 0.5188(5) 0.9869(4) 0.030(2) Uani 1 1 d . . . . .
C2A C -0.1815(7) 0.4655(6) 0.8750(4) 0.032(2) Uani 1 1 d . . . . .
H2A H -0.201973 0.492999 0.901560 0.039 Uiso 1 1 calc R U . . .
C1A C 0.0306(7) 0.5960(6) 0.8911(4) 0.031(2) Uani 1 1 d . . . . .
C9F C 0.3324(7) 0.2541(5) 0.4177(4) 0.029(2) Uani 1 1 d . . . . .
C10D C 0.1317(7) 0.4767(5) 0.9199(4) 0.030(2) Uani 1 1 d . . . . .
H10D H 0.161216 0.516764 0.906282 0.036 Uiso 1 1 calc R U . . .
C2B C 0.0134(7) 0.9319(5) 0.9378(4) 0.032(2) Uani 1 1 d . . . . .
H2B H 0.029164 0.964874 0.916230 0.038 Uiso 1 1 calc R U . . .
C11E C 0.4346(7) 0.5393(6) 0.4160(5) 0.037(2) Uani 1 1 d . . . . .
H11E H 0.490716 0.555485 0.405304 0.045 Uiso 1 1 calc R U . . .
C13H C 0.2598(7) 0.2672(6) 0.5976(5) 0.036(2) Uani 1 1 d . . . . .
H13H H 0.297886 0.249262 0.619032 0.043 Uiso 1 1 calc R U . . .
C1G C 0.3044(6) 0.0410(6) 0.5388(4) 0.0269(19) Uani 1 1 d . . . . .
C9H C 0.1634(7) 0.2438(6) 0.5933(4) 0.031(2) Uani 1 1 d . . . . .
C12F C 0.1998(7) 0.1823(6) 0.4436(5) 0.034(2) Uani 1 1 d . . . . .
H12F H 0.135352 0.165736 0.442120 0.040 Uiso 1 1 calc R U . . .
C3F C 0.6186(7) 0.4710(6) 0.3491(4) 0.033(2) Uani 1 1 d . . . . .
C1C C 0.4909(7) 0.9219(5) 1.1255(4) 0.031(2) Uani 1 1 d . . . . .
C10C C 0.4453(7) 0.7877(6) 1.0713(4) 0.031(2) Uani 1 1 d . . . . .
H10C H 0.507641 0.801458 1.068509 0.037 Uiso 1 1 calc R U . . .
C12C C 0.2686(7) 0.7493(6) 1.0806(5) 0.038(2) Uani 1 1 d . . . . .
H12C H 0.206584 0.733844 1.083969 0.046 Uiso 1 1 calc R U . . .
C8G C 0.5424(7) 0.0225(6) 0.3947(4) 0.034(2) Uani 1 1 d . . . . .
H8G H 0.511619 -0.030949 0.379838 0.040 Uiso 1 1 calc R U . . .
C3C C 0.7642(8) 1.1216(6) 1.1529(5) 0.036(2) Uani 1 1 d . . . . .
C9D C 0.1842(7) 0.4661(6) 0.9636(4) 0.032(2) Uani 1 1 d . . . . .
C3H C -0.1350(7) 0.0185(6) 0.6495(4) 0.033(2) Uani 1 1 d . . . . .
C9E C 0.2784(7) 0.4923(5) 0.4504(4) 0.030(2) Uani 1 1 d . . . . .
C5B C -0.1997(7) 0.7714(6) 0.9357(5) 0.033(2) Uani 1 1 d . . . . .
C6E C -0.1559(7) 0.3706(7) 0.6138(5) 0.040(3) Uani 1 1 d . . . . .
H6E H -0.204314 0.345630 0.628172 0.049 Uiso 1 1 calc R U . . .
C4B C -0.1062(6) 0.8221(6) 0.9497(4) 0.028(2) Uani 1 1 d . . . . .
C9A C 0.0984(7) 0.6746(6) 0.9209(4) 0.029(2) Uani 1 1 d . . . . .
C10A C 0.0712(7) 0.7270(6) 0.9514(4) 0.029(2) Uani 1 1 d . . . . .
H10A H 0.007671 0.711381 0.951907 0.035 Uiso 1 1 calc R U . . .
C13C C 0.3306(8) 0.8233(6) 1.1064(5) 0.038(2) Uani 1 1 d . . . . .
H13C H 0.311680 0.859798 1.126652 0.045 Uiso 1 1 calc R U . . .
C11A C 0.2189(7) 0.8173(6) 0.9793(5) 0.035(2) Uani 1 1 d . . . . .
H11A H 0.261638 0.866801 1.000302 0.042 Uiso 1 1 calc R U . . .
C1H C 0.1173(7) 0.1912(6) 0.6207(4) 0.031(2) Uani 1 1 d . . . . .
C2D C 0.4907(7) 0.5625(6) 1.0742(5) 0.034(2) Uani 1 1 d . . . . .
H2D H 0.475084 0.523900 1.091431 0.041 Uiso 1 1 calc R U . . .
C11C C 0.2971(7) 0.6980(6) 1.0501(5) 0.036(2) Uani 1 1 d . . . . .
H11C H 0.252860 0.648176 1.031415 0.044 Uiso 1 1 calc R U . . .
C13A C 0.1916(7) 0.6957(6) 0.9203(4) 0.033(2) Uani 1 1 d . . . . .
H13A H 0.213261 0.660985 0.900484 0.040 Uiso 1 1 calc R U . . .
C8B C -0.1511(8) 0.8878(6) 0.8881(5) 0.038(2) Uani 1 1 d . . . . .
H8B H -0.134274 0.927611 0.872034 0.045 Uiso 1 1 calc R U . . .
C4F C 0.5621(7) 0.4967(6) 0.3164(4) 0.032(2) Uani 1 1 d . . . . .
C10B C 0.3812(7) 1.0372(6) 1.0894(4) 0.032(2) Uani 1 1 d . . . . .
H10B H 0.353400 1.008408 1.111118 0.038 Uiso 1 1 calc R U . . .
C5C C 0.7999(8) 1.2518(7) 1.2050(5) 0.041(3) Uani 1 1 d . . . . .
C4H C -0.0823(7) -0.0112(6) 0.6811(4) 0.032(2) Uani 1 1 d . . . . .
C7B C -0.2417(7) 0.8389(7) 0.8745(5) 0.039(2) Uani 1 1 d . . . . .
H7B H -0.287528 0.844001 0.848431 0.046 Uiso 1 1 calc R U . . .
C13D C 0.1420(8) 0.4081(6) 0.9834(5) 0.039(2) Uani 1 1 d . . . . .
H13D H 0.175967 0.399614 1.013533 0.046 Uiso 1 1 calc R U . . .
C4C C 0.7349(7) 1.1750(6) 1.1815(4) 0.034(2) Uani 1 1 d . . . . .
C11H C 0.2409(7) 0.3405(6) 0.5377(5) 0.035(2) Uani 1 1 d . . . . .
H11H H 0.268625 0.374026 0.518742 0.042 Uiso 1 1 calc R U . . .
C12D C 0.0485(8) 0.3618(7) 0.9586(5) 0.045(3) Uani 1 1 d . . . . .
H12D H 0.017699 0.320791 0.971084 0.053 Uiso 1 1 calc R U . . .
C15G C 0.5173(7) 0.2967(6) 0.6373(4) 0.034(2) Uani 1 1 d . . . . .
H15I H 0.497483 0.264387 0.660595 0.040 Uiso 1 1 calc R U . . .
H15J H 0.494892 0.338771 0.645480 0.040 Uiso 1 1 calc R U . . .
C4A C -0.2139(7) 0.3410(6) 0.8094(4) 0.033(2) Uani 1 1 d . . . . .
C7F C 0.7562(8) 0.5527(7) 0.3334(5) 0.042(3) Uani 1 1 d . . . . .
H7F H 0.821775 0.571260 0.338617 0.050 Uiso 1 1 calc R U . . .
C14G C 0.7544(7) 0.2966(7) 0.4464(5) 0.042(3) Uani 1 1 d . . . . .
H14M H 0.738529 0.290609 0.407346 0.063 Uiso 1 1 calc R U . . .
H14N H 0.802563 0.276187 0.455080 0.063 Uiso 1 1 calc R U . . .
H14O H 0.777920 0.350493 0.466808 0.063 Uiso 1 1 calc R U . . .
C15B C 0.0617(9) 0.8292(7) 1.1335(5) 0.044(3) Uani 1 1 d . . . . .
H15A H 0.022165 0.778078 1.133509 0.053 Uiso 1 1 calc R U . . .
H15B H 0.025412 0.861961 1.138544 0.053 Uiso 1 1 calc R U . . .
C3D C 0.5861(7) 0.6133(6) 1.0879(5) 0.035(2) Uani 1 1 d . . . . .
C6B C -0.2675(7) 0.7808(6) 0.8992(5) 0.039(3) Uani 1 1 d . . . . .
H6B H -0.331086 0.748235 0.890968 0.047 Uiso 1 1 calc R U . . .
C6G C 0.6616(8) 0.1392(7) 0.3987(5) 0.040(2) Uani 1 1 d . . . . .
H6G H 0.713349 0.164905 0.386948 0.048 Uiso 1 1 calc R U . . .
C13E C 0.3453(8) 0.5644(6) 0.4756(5) 0.037(2) Uani 1 1 d . . . . .
H13E H 0.337007 0.597605 0.505146 0.045 Uiso 1 1 calc R U . . .
C8F C 0.7154(7) 0.5005(6) 0.3578(5) 0.036(2) Uani 1 1 d . . . . .
H8F H 0.753105 0.484076 0.380812 0.043 Uiso 1 1 calc R U . . .
C12E C 0.4233(8) 0.5876(7) 0.4580(5) 0.043(3) Uani 1 1 d . . . . .
H12E H 0.469533 0.637155 0.474876 0.051 Uiso 1 1 calc R U . . .
C12A C 0.2523(7) 0.7699(6) 0.9501(5) 0.039(2) Uani 1 1 d . . . . .
H12A H 0.316099 0.787089 0.949957 0.047 Uiso 1 1 calc R U . . .
C12G C 0.0675(9) -0.0873(7) 0.5386(5) 0.049(3) Uani 1 1 d . . . . .
H12G H 0.020008 -0.135228 0.518438 0.059 Uiso 1 1 calc R U . . .
C11D C 0.0023(8) 0.3768(6) 0.9158(5) 0.042(3) Uani 1 1 d . . . . .
H11D H -0.061458 0.345238 0.899165 0.050 Uiso 1 1 calc R U . . .
C11F C 0.2585(7) 0.1591(5) 0.4753(5) 0.033(2) Uani 1 1 d . . . . .
H11F H 0.232462 0.125800 0.494926 0.039 Uiso 1 1 calc R U . . .
C7C C 0.9170(8) 1.2158(7) 1.1705(5) 0.046(3) Uani 1 1 d . . . . .
H7C H 0.978753 1.229251 1.166777 0.055 Uiso 1 1 calc R U . . .
C5F C 0.6057(8) 0.5524(7) 0.2939(5) 0.039(2) Uani 1 1 d . . . . .
C7G C 0.6152(8) 0.0610(7) 0.3763(5) 0.041(3) Uani 1 1 d . . . . .
H7G H 0.633683 0.034013 0.348310 0.049 Uiso 1 1 calc R U . . .
C2C C 0.7011(7) 1.0444(6) 1.1288(5) 0.039(2) Uani 1 1 d . . . . .
H2C H 0.720426 1.011188 1.105445 0.047 Uiso 1 1 calc R U . . .
C7H C -0.2757(8) -0.0652(7) 0.6614(5) 0.042(3) Uani 1 1 d . . . . .
H7H H -0.341578 -0.083743 0.654981 0.051 Uiso 1 1 calc R U . . .
C8A C -0.3368(8) 0.3640(6) 0.8442(5) 0.038(2) Uani 1 1 d . . . . .
H8A H -0.357702 0.396332 0.867195 0.045 Uiso 1 1 calc R U . . .
C5H C -0.1277(8) -0.0686(7) 0.7028(4) 0.038(2) Uani 1 1 d . . . . .
C7E C -0.1146(8) 0.4495(8) 0.6313(5) 0.045(3) Uani 1 1 d . . . . .
H7E H -0.135943 0.478005 0.656783 0.053 Uiso 1 1 calc R U . . .
C5D C 0.7077(7) 0.7305(7) 1.0897(5) 0.042(3) Uani 1 1 d . . . . .
C9C C 0.4218(7) 0.8425(6) 1.1015(4) 0.034(2) Uani 1 1 d . . . . .
C13B C 0.3647(9) 1.0812(8) 1.0122(5) 0.052(3) Uani 1 1 d . . . . .
H13B H 0.328501 1.084623 0.980580 0.062 Uiso 1 1 calc R U . . .
C16G C 0.6238(8) 0.3296(7) 0.6510(5) 0.041(3) Uani 1 1 d . . . . .
H16I H 0.647104 0.289070 0.654395 0.050 Uiso 1 1 calc R U . . .
H16J H 0.643148 0.347605 0.620843 0.050 Uiso 1 1 calc R U . . .
C8H C -0.2325(7) -0.0113(7) 0.6397(5) 0.039(2) Uani 1 1 d . . . . .
H8H H -0.268925 0.006765 0.617324 0.046 Uiso 1 1 calc R U . . .
C14E C -0.2436(9) 0.2123(8) 0.5714(6) 0.052(3) Uani 1 1 d . . . . .
H14P H -0.267376 0.158093 0.551798 0.078 Uiso 1 1 calc R U . . .
H14Q H -0.291704 0.232586 0.562421 0.078 Uiso 1 1 calc R U . . .
H14R H -0.226925 0.219586 0.610624 0.078 Uiso 1 1 calc R U . . .
C6C C 0.8905(8) 1.2698(7) 1.1990(5) 0.045(3) Uani 1 1 d . . . . .
H6C H 0.934574 1.320401 1.214934 0.054 Uiso 1 1 calc R U . . .
C7A C -0.3985(8) 0.2927(7) 0.8131(5) 0.046(3) Uani 1 1 d . . . . .
H7A H -0.461401 0.275769 0.814972 0.055 Uiso 1 1 calc R U . . .
C13G C 0.1497(8) -0.0628(7) 0.5245(5) 0.042(3) Uani 1 1 d . . . . .
H13G H 0.159800 -0.093736 0.494488 0.051 Uiso 1 1 calc R U . . .
C4D C 0.6131(7) 0.6786(6) 1.0724(5) 0.037(2) Uani 1 1 d . . . . .
C11G C 0.0547(8) -0.0417(6) 0.5822(5) 0.041(3) Uani 1 1 d . . . . .
H11G H -0.003094 -0.058630 0.590973 0.049 Uiso 1 1 calc R U . . .
C5A C -0.2762(8) 0.2692(7) 0.7765(5) 0.044(3) Uani 1 1 d . . . . .
C14A C -0.3029(10) 0.1548(7) 0.7097(6) 0.055(3) Uani 1 1 d . . . . .
H14A H -0.348792 0.159584 0.681628 0.083 Uiso 1 1 calc R U . . .
H14B H -0.335149 0.125644 0.731329 0.083 Uiso 1 1 calc R U . . .
H14C H -0.266924 0.128613 0.692428 0.083 Uiso 1 1 calc R U . . .
C6A C -0.3693(8) 0.2458(7) 0.7792(6) 0.048(3) Uani 1 1 d . . . . .
H6A H -0.412634 0.196888 0.757336 0.058 Uiso 1 1 calc R U . . .
C8C C 0.8542(8) 1.1423(7) 1.1473(5) 0.045(3) Uani 1 1 d . . . . .
H8C H 0.872681 1.105379 1.127310 0.055 Uiso 1 1 calc R U . . .
C11B C 0.5102(8) 1.1140(7) 1.0742(5) 0.048(3) Uani 1 1 d . . . . .
H11B H 0.575941 1.140268 1.084190 0.057 Uiso 1 1 calc R U . . .
C15A C 0.0703(9) 0.4080(7) 0.7397(5) 0.047(3) Uani 1 1 d . . . . .
H15C H 0.134533 0.441444 0.742430 0.057 Uiso 1 1 calc R U . . .
H15D H 0.026519 0.419753 0.714383 0.057 Uiso 1 1 calc R U . . .
C15C C 0.4579(10) 1.1184(8) 1.2650(6) 0.053(3) Uani 1 1 d . . . . .
H15E H 0.491857 1.096404 1.287784 0.063 Uiso 1 1 calc R U . . .
H15F H 0.390396 1.093090 1.260812 0.063 Uiso 1 1 calc R U . . .
C16A C 0.0587(11) 0.3277(8) 0.7181(6) 0.058(4) Uani 1 1 d . . . . .
H16A H 0.103989 0.316734 0.743031 0.070 Uiso 1 1 calc R U . . .
H16B H 0.073223 0.320043 0.682423 0.070 Uiso 1 1 calc R U . . .
C14B C -0.3139(7) 0.6714(7) 0.9546(5) 0.043(3) Uani 1 1 d . . . . .
H14D H -0.345691 0.643402 0.916253 0.064 Uiso 1 1 calc R U . . .
H14E H -0.344304 0.705489 0.968199 0.064 Uiso 1 1 calc R U . . .
H14F H -0.317065 0.635551 0.975727 0.064 Uiso 1 1 calc R U . . .
C12B C 0.4592(9) 1.1189(9) 1.0289(6) 0.058(4) Uani 1 1 d . . . . .
H12B H 0.489394 1.148894 1.008469 0.070 Uiso 1 1 calc R U . . .
C16B C 0.1455(10) 0.8600(8) 1.1802(6) 0.055(3) Uani 1 1 d . . . . .
H16C H 0.182755 0.828086 1.174673 0.066 Uiso 1 1 calc R U . . .
H16D H 0.125476 0.856577 1.213607 0.066 Uiso 1 1 calc R U . . .
C8D C 0.6557(8) 0.5958(7) 1.1183(5) 0.047(3) Uani 1 1 d . . . . .
H8D H 0.639245 0.549949 1.127796 0.056 Uiso 1 1 calc R U . . .
C17G C 0.6677(10) 0.3948(8) 0.7033(5) 0.052(3) Uani 1 1 d . . . . .
H17M H 0.645210 0.435342 0.700172 0.078 Uiso 1 1 calc R U . . .
H17N H 0.735714 0.414343 0.709961 0.078 Uiso 1 1 calc R U . . .
H17O H 0.650759 0.376937 0.733610 0.078 Uiso 1 1 calc R U . . .
C15F C 0.2088(10) 0.3493(8) 0.2287(6) 0.056(3) Uani 1 1 d . . . . .
H15K H 0.144528 0.329556 0.232471 0.068 Uiso 1 1 calc R U . . .
H15L H 0.223734 0.305469 0.211872 0.068 Uiso 1 1 calc R U . . .
C17E C -0.1411(12) 0.1223(11) 0.2927(7) 0.083(5) Uani 1 1 d . U . . .
H17P H -0.133707 0.153304 0.267884 0.124 Uiso 1 1 calc R U . . .
H17Q H -0.206434 0.087833 0.283527 0.124 Uiso 1 1 calc R U . . .
H17R H -0.101580 0.092612 0.289233 0.124 Uiso 1 1 calc R U . . .
C15E C -0.0095(10) 0.2080(8) 0.3704(6) 0.056(3) Uani 1 1 d . U . . .
H15M H 0.015297 0.167440 0.362355 0.067 Uiso 1 1 calc R U . . .
H15N H 0.014750 0.244540 0.350671 0.067 Uiso 1 1 calc R U . . .
C17F C 0.3074(15) 0.4307(11) 0.1829(7) 0.080(6) Uani 1 1 d . . . . .
H17S H 0.302937 0.457522 0.155746 0.120 Uiso 1 1 calc R U . . .
H17T H 0.327825 0.389345 0.169490 0.120 Uiso 1 1 calc R U . . .
H17U H 0.352643 0.466063 0.216832 0.120 Uiso 1 1 calc R U . . .
C16F C 0.2141(13) 0.3988(10) 0.1932(6) 0.072(5) Uani 1 1 d . . . . .
H16K H 0.197013 0.441368 0.209901 0.087 Uiso 1 1 calc R U . . .
H16L H 0.167308 0.369428 0.157858 0.087 Uiso 1 1 calc R U . . .
C17A C -0.0374(10) 0.2729(8) 0.7113(7) 0.065(4) Uani 1 1 d . . . . .
H17A H -0.083110 0.286683 0.689770 0.098 Uiso 1 1 calc R U . . .
H17B H -0.048686 0.274521 0.747049 0.098 Uiso 1 1 calc R U . . .
H17C H -0.043254 0.221553 0.692508 0.098 Uiso 1 1 calc R U . . .
C15D C 0.4511(15) 0.6870(10) 0.8931(8) 0.083(5) Uani 1 1 d . . . . .
H15G H 0.477491 0.737999 0.888638 0.099 Uiso 1 1 calc R U . . .
H15H H 0.499541 0.664936 0.893147 0.099 Uiso 1 1 calc R U . . .
C17B C 0.2065(12) 0.9411(9) 1.1883(6) 0.071(4) Uani 1 1 d . . . . .
H17D H 0.221889 0.946049 1.154243 0.107 Uiso 1 1 calc R U . . .
H17E H 0.264004 0.955795 1.216786 0.107 Uiso 1 1 calc R U . . .
H17F H 0.173253 0.974181 1.199005 0.107 Uiso 1 1 calc R U . . .
C14D C 0.8198(9) 0.8408(9) 1.0826(7) 0.064(4) Uani 1 1 d . . . . .
H14G H 0.853693 0.809813 1.068775 0.096 Uiso 1 1 calc R U . . .
H14H H 0.847662 0.865758 1.121649 0.096 Uiso 1 1 calc R U . . .
H14I H 0.823700 0.879348 1.063721 0.096 Uiso 1 1 calc R U . . .
C14F C 0.5871(13) 0.6375(10) 0.2457(7) 0.073(5) Uani 1 1 d . . . . .
H14S H 0.538082 0.648433 0.224541 0.109 Uiso 1 1 calc R U . . .
H14T H 0.626277 0.625048 0.222789 0.109 Uiso 1 1 calc R U . . .
H14U H 0.625528 0.682055 0.276898 0.109 Uiso 1 1 calc R U . . .
C14H C -0.1160(12) -0.1580(10) 0.7479(7) 0.071(4) Uani 1 1 d . . . . .
H14V H -0.158993 -0.199994 0.716194 0.107 Uiso 1 1 calc R U . . .
H14W H -0.150940 -0.143842 0.773154 0.107 Uiso 1 1 calc R U . . .
H14X H -0.069152 -0.173932 0.766125 0.107 Uiso 1 1 calc R U . . .
C16E C -0.1115(11) 0.1754(10) 0.3529(7) 0.070(4) Uani 1 1 d . U . . .
H16M H -0.136292 0.216088 0.354636 0.085 Uiso 1 1 calc R U . . .
H16N H -0.136343 0.145744 0.376816 0.085 Uiso 1 1 calc R U . . .
C16C C 0.4885(15) 1.2014(10) 1.2919(8) 0.081(5) Uani 1 1 d . . . . .
H16E H 0.450485 1.221643 1.269892 0.097 Uiso 1 1 calc R U . . .
H16F H 0.475216 1.208765 1.327865 0.097 Uiso 1 1 calc R U . . .
C14C C 0.8319(12) 1.3762(9) 1.2576(10) 0.099(8) Uani 1 1 d . . . . .
H14J H 0.858171 1.396780 1.230452 0.148 Uiso 1 1 calc R U . . .
H14K H 0.882275 1.377232 1.286053 0.148 Uiso 1 1 calc R U . . .
H14L H 0.799621 1.406989 1.273807 0.148 Uiso 1 1 calc R U . . .
C17H C 0.3934(12) 0.1072(13) 0.7470(11) 0.121(10) Uani 1 1 d . . . . .
H17V H 0.379711 0.122885 0.714472 0.182 Uiso 1 1 calc R U . . .
H17W H 0.367507 0.051728 0.737216 0.182 Uiso 1 1 calc R U . . .
H17X H 0.461027 0.126157 0.762239 0.182 Uiso 1 1 calc DR U . . .
C17C C 0.5865(17) 1.2457(10) 1.2995(8) 0.096(7) Uani 1 1 d . . . . .
H17G H 0.601463 1.237077 1.264438 0.144 Uiso 1 1 calc R U . . .
H17H H 0.625029 1.230147 1.324562 0.144 Uiso 1 1 calc R U . . .
H17I H 0.599001 1.299668 1.314681 0.144 Uiso 1 1 calc R U . . .
C15H C 0.2583(13) 0.1272(17) 0.7779(7) 0.123(10) Uani 1 1 d D . . . .
H15O H 0.230929 0.094409 0.799481 0.148 Uiso 1 1 calc R U . . .
H15P H 0.255496 0.177412 0.792587 0.148 Uiso 1 1 calc R U . . .
C16D C 0.3736(19) 0.641(2) 0.8484(10) 0.144(12) Uani 1 1 d . . . . .
H16G H 0.326787 0.664806 0.845016 0.173 Uiso 1 1 calc R U . . .
H16H H 0.343926 0.590420 0.852652 0.173 Uiso 1 1 calc R U . . .
C17D C 0.413(2) 0.635(2) 0.7977(9) 0.156(14) Uani 1 1 d . . . . .
H17J H 0.373413 0.587126 0.769501 0.234 Uiso 1 1 calc R U . . .
H17K H 0.476612 0.636025 0.808013 0.234 Uiso 1 1 calc R U . . .
H17L H 0.414175 0.677552 0.783644 0.234 Uiso 1 1 calc R U . . .
C16H C 0.3547(14) 0.136(2) 0.7841(12) 0.172(15) Uani 1 1 d D . . . .
H16O H 0.390476 0.191331 0.796271 0.206 Uiso 1 1 calc DR U . . .
H16P H 0.370884 0.117887 0.815517 0.206 Uiso 1 1 calc R U . . .
C6D C 0.7740(8) 0.7123(8) 1.1197(5) 0.050(3) Uani 1 1 d . . . . .
H6D H 0.837672 0.745422 1.130605 0.060 Uiso 1 1 calc R U . . .
C7D C 0.7477(9) 0.6458(9) 1.1340(5) 0.054(4) Uani 1 1 d . . . . .
H7D H 0.793875 0.634241 1.155027 0.065 Uiso 1 1 calc R U . . .

loop_
_atom_site_aniso_label
_atom_site_aniso_U_11
_atom_site_aniso_U_22
_atom_site_aniso_U_33
_atom_site_aniso_U_23
_atom_site_aniso_U_13
_atom_site_aniso_U_12
V1B 0.0223(8) 0.0270(8) 0.0408(10) 0.0103(7) 0.0090(7) 0.0107(7)
V1G 0.0214(8) 0.0254(8) 0.0353(9) 0.0091(7) 0.0080(6) 0.0107(6)
V1A 0.0256(8) 0.0320(9) 0.0344(9) 0.0045(7) 0.0091(7) 0.0129(7)
V1E 0.0234(8) 0.0286(9) 0.0443(10) 0.0113(7) 0.0123(7) 0.0118(7)
V1F 0.0326(9) 0.0401(10) 0.0338(9) 0.0146(8) 0.0106(7) 0.0201(8)
V1D 0.0215(8) 0.0278(9) 0.0464(10) 0.0071(7) 0.0095(7) 0.0095(7)
V1H 0.0248(8) 0.0407(10) 0.0360(9) 0.0122(8) 0.0084(7) 0.0124(8)
V1C 0.0280(9) 0.0336(9) 0.0371(10) 0.0036(7) 0.0100(7) 0.0135(7)
O2A 0.015(3) 0.025(3) 0.045(4) 0.007(3) 0.008(3) 0.004(3)
O2B 0.020(3) 0.024(3) 0.046(4) 0.012(3) 0.008(3) 0.012(3)
O1A 0.036(4) 0.029(4) 0.037(4) 0.008(3) 0.017(3) 0.016(3)
O4G 0.025(3) 0.037(4) 0.039(4) 0.006(3) 0.010(3) 0.012(3)
O1G 0.027(3) 0.029(3) 0.036(4) 0.011(3) 0.013(3) 0.009(3)
O1B 0.023(3) 0.028(4) 0.042(4) 0.011(3) 0.008(3) 0.006(3)
O1H 0.025(3) 0.031(4) 0.046(4) 0.012(3) 0.012(3) 0.011(3)
O3G 0.028(4) 0.034(4) 0.062(5) 0.019(4) 0.024(3) 0.013(3)
O1E 0.027(3) 0.024(3) 0.047(4) 0.009(3) 0.020(3) 0.009(3)
O3E 0.029(4) 0.036(4) 0.064(5) 0.021(4) 0.021(4) 0.014(3)
O1F 0.033(4) 0.037(4) 0.036(4) 0.011(3) 0.006(3) 0.023(3)
O4A 0.031(4) 0.034(4) 0.041(4) 0.008(3) 0.013(3) 0.014(3)
O2C 0.031(4) 0.040(4) 0.045(4) 0.005(3) 0.007(3) 0.020(3)
O1C 0.037(4) 0.035(4) 0.044(4) 0.009(3) 0.021(3) 0.017(3)
O1D 0.021(3) 0.027(4) 0.051(4) 0.013(3) 0.008(3) 0.006(3)
O2H 0.024(3) 0.046(4) 0.054(5) 0.025(4) 0.015(3) 0.014(3)
O2G 0.024(3) 0.022(3) 0.049(4) 0.009(3) 0.014(3) 0.011(3)
O2D 0.016(3) 0.035(4) 0.061(5) 0.004(3) 0.006(3) 0.014(3)
O4B 0.026(3) 0.029(4) 0.046(4) 0.014(3) 0.008(3) 0.008(3)
O2F 0.030(4) 0.048(5) 0.050(5) 0.027(4) 0.020(3) 0.020(3)
O5G 0.023(3) 0.030(4) 0.053(5) 0.015(3) 0.006(3) 0.011(3)
O3B 0.019(3) 0.036(4) 0.065(5) 0.019(4) 0.011(3) 0.007(3)
N2G 0.017(3) 0.025(4) 0.041(5) 0.017(3) 0.010(3) 0.008(3)
O2E 0.027(4) 0.031(4) 0.063(5) 0.019(3) 0.024(3) 0.017(3)
O4F 0.040(4) 0.041(4) 0.042(4) 0.017(3) 0.007(3) 0.022(4)
O4E 0.042(4) 0.031(4) 0.052(4) 0.012(3) 0.012(4) 0.009(3)
N1E 0.024(4) 0.026(4) 0.043(5) 0.013(4) 0.017(4) 0.009(3)
O4D 0.047(5) 0.031(4) 0.051(5) 0.017(3) 0.019(4) 0.013(3)
O5E 0.031(4) 0.034(4) 0.066(5) 0.022(4) 0.010(4) 0.014(3)
O5F 0.052(5) 0.061(5) 0.036(4) 0.016(4) 0.014(4) 0.034(4)
N3A 0.018(4) 0.028(4) 0.044(5) 0.012(4) 0.008(3) 0.008(3)
O5A 0.036(4) 0.053(5) 0.044(4) 0.011(4) 0.010(3) 0.019(4)
N3E 0.024(4) 0.039(5) 0.038(5) 0.012(4) 0.010(3) 0.015(4)
N1G 0.018(4) 0.024(4) 0.046(5) 0.014(4) 0.015(3) 0.006(3)
O5B 0.030(4) 0.036(4) 0.052(5) 0.014(3) 0.011(3) 0.016(3)
N2A 0.021(4) 0.028(4) 0.037(4) 0.008(3) 0.010(3) 0.010(3)
O4C 0.038(4) 0.051(5) 0.043(4) 0.005(4) 0.013(3) 0.022(4)
N3F 0.027(4) 0.026(4) 0.035(4) 0.009(3) 0.010(3) 0.014(3)
O3A 0.040(4) 0.040(5) 0.057(5) -0.007(4) 0.005(4) 0.019(4)
O5D 0.036(4) 0.033(4) 0.070(6) 0.013(4) 0.020(4) 0.015(3)
O5H 0.048(5) 0.065(6) 0.040(5) 0.010(4) 0.016(4) 0.021(4)
O3C 0.037(4) 0.030(4) 0.087(7) -0.007(4) 0.005(4) 0.009(4)
O3D 0.022(4) 0.050(5) 0.084(7) 0.007(5) 0.017(4) 0.011(4)
N2C 0.029(4) 0.029(4) 0.045(5) 0.007(4) 0.014(4) 0.010(4)
N3H 0.027(4) 0.025(4) 0.044(5) 0.009(4) 0.013(4) 0.009(3)
N3G 0.022(4) 0.037(5) 0.039(5) 0.013(4) 0.010(3) 0.010(4)
O5C 0.047(5) 0.055(5) 0.046(5) 0.008(4) 0.010(4) 0.023(4)
N3D 0.020(4) 0.032(4) 0.041(5) 0.005(4) 0.005(3) 0.009(3)
N1B 0.023(4) 0.019(4) 0.050(5) 0.013(4) 0.010(4) 0.004(3)
N1F 0.022(4) 0.033(4) 0.045(5) 0.021(4) 0.011(4) 0.009(3)
N1D 0.028(4) 0.030(4) 0.044(5) 0.012(4) 0.010(4) 0.014(4)
N2E 0.026(4) 0.031(4) 0.047(5) 0.017(4) 0.014(4) 0.017(4)
O4H 0.027(4) 0.059(5) 0.054(5) 0.016(4) 0.005(3) 0.019(4)
N3C 0.027(4) 0.027(4) 0.045(5) 0.013(4) 0.011(4) 0.014(3)
N3B 0.022(4) 0.029(4) 0.046(5) 0.007(4) 0.010(4) 0.006(3)
N1H 0.029(4) 0.032(5) 0.045(5) 0.015(4) 0.009(4) 0.014(4)
N2F 0.025(4) 0.031(4) 0.041(5) 0.017(4) 0.011(3) 0.010(3)
N2D 0.027(4) 0.029(4) 0.040(5) -0.001(4) 0.003(4) 0.017(4)
N2H 0.021(4) 0.030(4) 0.041(5) 0.012(4) 0.008(3) 0.009(3)
O3F 0.050(5) 0.058(5) 0.070(6) 0.038(5) 0.031(4) 0.033(4)
O3H 0.047(5) 0.063(6) 0.063(6) 0.035(5) 0.021(4) 0.026(4)
N1A 0.024(4) 0.029(4) 0.035(4) 0.002(3) 0.007(3) 0.011(3)
N1C 0.037(5) 0.024(4) 0.054(6) 0.004(4) 0.020(4) 0.012(4)
C3G 0.029(5) 0.026(5) 0.038(5) 0.011(4) 0.012(4) 0.015(4)
N2B 0.028(4) 0.033(4) 0.038(5) 0.009(4) 0.007(3) 0.016(4)
C10F 0.023(4) 0.024(4) 0.037(5) 0.010(4) 0.009(4) 0.013(4)
C1B 0.025(5) 0.016(4) 0.040(5) 0.006(4) 0.010(4) 0.006(4)
C4G 0.025(4) 0.027(5) 0.035(5) 0.012(4) 0.012(4) 0.015(4)
C1E 0.028(5) 0.033(5) 0.039(5) 0.011(4) 0.013(4) 0.020(4)
C1F 0.024(4) 0.034(5) 0.031(5) 0.009(4) 0.009(4) 0.017(4)
C12H 0.023(5) 0.032(5) 0.054(7) 0.009(5) 0.010(4) 0.013(4)
C5E 0.019(4) 0.036(5) 0.053(6) 0.021(5) 0.016(4) 0.012(4)
C2G 0.022(4) 0.023(4) 0.038(5) 0.011(4) 0.008(4) 0.012(4)
C10G 0.025(5) 0.029(5) 0.035(5) 0.009(4) 0.008(4) 0.007(4)
C3E 0.028(5) 0.039(6) 0.033(5) 0.015(4) 0.012(4) 0.022(4)
C3B 0.025(5) 0.025(5) 0.034(5) 0.004(4) 0.008(4) 0.009(4)
C9G 0.027(5) 0.025(5) 0.037(5) 0.015(4) 0.012(4) 0.009(4)
C4E 0.019(4) 0.040(6) 0.045(6) 0.022(5) 0.016(4) 0.019(4)
C2F 0.022(4) 0.032(5) 0.040(6) 0.012(4) 0.006(4) 0.010(4)
C5G 0.023(5) 0.034(5) 0.046(6) 0.013(5) 0.011(4) 0.016(4)
C2E 0.027(5) 0.026(5) 0.048(6) 0.015(4) 0.015(4) 0.018(4)
C8E 0.032(5) 0.041(6) 0.039(6) 0.013(5) 0.014(4) 0.018(5)
C10H 0.024(5) 0.025(5) 0.042(6) 0.008(4) 0.012(4) 0.011(4)
C6F 0.056(7) 0.042(6) 0.048(7) 0.021(5) 0.035(6) 0.023(6)
C2H 0.025(5) 0.037(6) 0.042(6) 0.015(5) 0.007(4) 0.014(4)
C10E 0.025(5) 0.022(5) 0.041(5) 0.012(4) 0.009(4) 0.006(4)
C13F 0.031(5) 0.030(5) 0.038(5) 0.008(4) 0.006(4) 0.018(4)
C9B 0.024(5) 0.027(5) 0.041(6) 0.006(4) 0.004(4) 0.006(4)
C6H 0.035(6) 0.044(6) 0.038(6) 0.002(5) 0.017(5) 0.012(5)
C3A 0.038(6) 0.031(5) 0.034(5) 0.009(4) 0.006(4) 0.015(4)
C1D 0.027(5) 0.020(4) 0.039(5) 0.002(4) 0.006(4) 0.008(4)
C2A 0.031(5) 0.038(6) 0.032(5) 0.011(4) 0.011(4) 0.017(4)
C1A 0.028(5) 0.030(5) 0.035(5) 0.010(4) 0.008(4) 0.010(4)
C9F 0.032(5) 0.025(5) 0.030(5) 0.006(4) 0.007(4) 0.014(4)
C10D 0.023(5) 0.021(4) 0.043(6) 0.009(4) 0.009(4) 0.007(4)
C2B 0.031(5) 0.020(4) 0.043(6) 0.011(4) 0.008(4) 0.009(4)
C11E 0.030(5) 0.036(6) 0.044(6) 0.015(5) 0.016(5) 0.005(4)
C13H 0.031(5) 0.030(5) 0.042(6) 0.004(4) 0.005(4) 0.013(4)
C1G 0.021(4) 0.031(5) 0.034(5) 0.013(4) 0.010(4) 0.013(4)
C9H 0.036(5) 0.025(5) 0.035(5) 0.006(4) 0.012(4) 0.016(4)
C12F 0.026(5) 0.025(5) 0.049(6) 0.012(4) 0.006(4) 0.010(4)
C3F 0.036(5) 0.034(5) 0.034(5) 0.012(4) 0.014(4) 0.018(5)
C1C 0.032(5) 0.022(5) 0.040(6) 0.008(4) 0.014(4) 0.011(4)
C10C 0.023(5) 0.029(5) 0.043(6) 0.013(4) 0.010(4) 0.012(4)
C12C 0.028(5) 0.033(5) 0.060(7) 0.018(5) 0.021(5) 0.012(4)
C8G 0.034(5) 0.028(5) 0.045(6) 0.011(4) 0.013(4) 0.018(4)
C3C 0.033(5) 0.035(6) 0.040(6) 0.009(5) 0.010(4) 0.013(5)
C9D 0.027(5) 0.028(5) 0.044(6) 0.011(4) 0.010(4) 0.013(4)
C3H 0.033(5) 0.039(6) 0.033(5) 0.009(4) 0.015(4) 0.018(5)
C9E 0.030(5) 0.022(4) 0.040(5) 0.014(4) 0.011(4) 0.010(4)
C5B 0.019(4) 0.027(5) 0.049(6) 0.009(4) 0.005(4) 0.008(4)
C6E 0.026(5) 0.055(7) 0.039(6) 0.010(5) 0.013(4) 0.014(5)
C4B 0.019(4) 0.029(5) 0.032(5) 0.000(4) 0.002(4) 0.013(4)
C9A 0.024(5) 0.027(5) 0.037(5) 0.007(4) 0.010(4) 0.012(4)
C10A 0.025(5) 0.029(5) 0.040(5) 0.013(4) 0.012(4) 0.013(4)
C13C 0.038(6) 0.030(5) 0.051(7) 0.014(5) 0.023(5) 0.013(5)
C11A 0.020(5) 0.030(5) 0.054(7) 0.013(5) 0.010(4) 0.008(4)
C1H 0.031(5) 0.026(5) 0.039(5) 0.007(4) 0.013(4) 0.016(4)
C2D 0.021(5) 0.030(5) 0.049(6) 0.003(4) 0.003(4) 0.015(4)
C11C 0.027(5) 0.032(5) 0.051(6) 0.014(5) 0.010(5) 0.012(4)
C13A 0.026(5) 0.028(5) 0.045(6) 0.011(4) 0.014(4) 0.007(4)
C8B 0.038(6) 0.030(5) 0.045(6) 0.011(5) 0.009(5) 0.014(5)
C4F 0.031(5) 0.033(5) 0.038(5) 0.014(4) 0.016(4) 0.014(4)
C10B 0.029(5) 0.025(5) 0.043(6) 0.013(4) 0.018(4) 0.007(4)
C5C 0.033(6) 0.037(6) 0.048(7) 0.007(5) 0.007(5) 0.011(5)
C4H 0.025(5) 0.031(5) 0.041(6) 0.007(4) 0.018(4) 0.009(4)
C7B 0.029(5) 0.042(6) 0.042(6) 0.007(5) 0.000(4) 0.018(5)
C13D 0.034(6) 0.033(6) 0.040(6) 0.009(5) 0.006(5) 0.006(5)
C4C 0.029(5) 0.035(5) 0.034(5) 0.006(4) 0.005(4) 0.011(4)
C11H 0.031(5) 0.024(5) 0.052(6) 0.013(4) 0.017(5) 0.010(4)
C12D 0.032(6) 0.051(7) 0.042(6) 0.018(5) 0.006(5) 0.003(5)
C15G 0.029(5) 0.034(5) 0.039(6) 0.006(4) 0.010(4) 0.017(4)
C4A 0.023(5) 0.029(5) 0.042(6) 0.010(4) 0.003(4) 0.006(4)
C7F 0.033(6) 0.047(7) 0.048(7) 0.010(5) 0.020(5) 0.016(5)
C14G 0.025(5) 0.040(6) 0.057(7) 0.016(5) 0.018(5) 0.004(5)
C15B 0.052(7) 0.042(6) 0.048(7) 0.025(5) 0.015(6) 0.020(6)
C3D 0.023(5) 0.032(5) 0.044(6) 0.001(4) 0.003(4) 0.014(4)
C6B 0.024(5) 0.037(6) 0.051(7) 0.007(5) 0.002(5) 0.013(4)
C6G 0.029(5) 0.048(7) 0.050(7) 0.018(5) 0.016(5) 0.018(5)
C13E 0.039(6) 0.034(6) 0.038(6) 0.009(4) 0.014(5) 0.012(5)
C8F 0.030(5) 0.037(6) 0.046(6) 0.013(5) 0.017(5) 0.013(4)
C12E 0.033(6) 0.040(6) 0.044(6) 0.004(5) 0.009(5) 0.005(5)
C12A 0.021(5) 0.037(6) 0.061(7) 0.016(5) 0.019(5) 0.009(4)
C12G 0.040(6) 0.031(6) 0.047(7) -0.004(5) 0.014(5) -0.014(5)
C11D 0.026(5) 0.034(6) 0.054(7) 0.011(5) 0.007(5) -0.001(4)
C11F 0.030(5) 0.021(5) 0.050(6) 0.015(4) 0.016(4) 0.008(4)
C7C 0.025(5) 0.045(7) 0.061(8) 0.017(6) 0.010(5) 0.005(5)
C5F 0.045(6) 0.042(6) 0.042(6) 0.014(5) 0.019(5) 0.025(5)
C7G 0.041(6) 0.046(7) 0.043(6) 0.016(5) 0.017(5) 0.021(5)
C2C 0.027(5) 0.037(6) 0.050(7) 0.005(5) 0.009(5) 0.015(5)
C7H 0.028(5) 0.052(7) 0.042(6) 0.003(5) 0.014(5) 0.014(5)
C8A 0.033(5) 0.032(5) 0.046(6) 0.010(5) 0.011(5) 0.012(4)
C5H 0.050(7) 0.041(6) 0.032(5) 0.014(5) 0.018(5) 0.021(5)
C7E 0.042(6) 0.059(8) 0.042(6) 0.018(6) 0.020(5) 0.024(6)
C5D 0.025(5) 0.048(7) 0.045(6) -0.005(5) 0.005(4) 0.018(5)
C9C 0.035(5) 0.031(5) 0.039(6) 0.007(4) 0.011(4) 0.019(4)
C13B 0.038(6) 0.055(8) 0.044(7) 0.020(6) -0.001(5) -0.003(6)
C16G 0.032(6) 0.036(6) 0.050(7) 0.004(5) 0.011(5) 0.011(5)
C8H 0.030(5) 0.042(6) 0.040(6) 0.000(5) 0.006(4) 0.020(5)
C14E 0.039(6) 0.055(8) 0.068(9) 0.031(7) 0.027(6) 0.012(6)
C6C 0.028(5) 0.037(6) 0.059(8) 0.015(5) 0.004(5) 0.002(5)
C7A 0.026(5) 0.055(7) 0.050(7) 0.017(6) 0.007(5) 0.009(5)
C13G 0.045(6) 0.041(6) 0.039(6) 0.009(5) 0.018(5) 0.012(5)
C4D 0.025(5) 0.040(6) 0.045(6) -0.001(5) 0.008(4) 0.020(5)
C11G 0.034(6) 0.030(5) 0.054(7) 0.013(5) 0.018(5) 0.002(5)
C5A 0.039(6) 0.037(6) 0.045(6) 0.002(5) -0.003(5) 0.016(5)
C14A 0.053(8) 0.030(6) 0.065(8) -0.005(6) -0.003(6) 0.014(6)
C6A 0.037(6) 0.030(6) 0.061(8) 0.008(5) -0.005(5) 0.006(5)
C8C 0.030(6) 0.045(7) 0.057(7) 0.011(6) 0.014(5) 0.010(5)
C11B 0.027(5) 0.052(7) 0.049(7) 0.015(6) 0.006(5) -0.001(5)
C15A 0.051(7) 0.041(6) 0.051(7) 0.009(5) 0.030(6) 0.015(6)
C15C 0.057(8) 0.051(8) 0.057(8) 0.012(6) 0.028(6) 0.025(6)
C16A 0.065(9) 0.060(9) 0.050(8) 0.004(6) 0.024(7) 0.028(7)
C14B 0.024(5) 0.049(7) 0.053(7) 0.019(6) 0.012(5) 0.007(5)
C12B 0.041(7) 0.069(9) 0.054(8) 0.036(7) 0.008(6) -0.004(6)
C16B 0.061(8) 0.057(8) 0.049(7) 0.016(6) 0.014(6) 0.025(7)
C8D 0.030(6) 0.047(7) 0.060(8) 0.004(6) 0.001(5) 0.024(5)
C17G 0.055(8) 0.049(7) 0.047(7) 0.006(6) 0.000(6) 0.025(6)
C15F 0.049(7) 0.054(8) 0.054(8) 0.007(6) -0.006(6) 0.021(6)
C17E 0.061(10) 0.090(13) 0.068(9) 0.012(8) -0.008(7) 0.012(9)
C15E 0.051(7) 0.047(7) 0.066(7) 0.011(6) 0.009(6) 0.020(6)
C17F 0.133(17) 0.089(12) 0.059(9) 0.035(9) 0.038(10) 0.080(13)
C16F 0.094(13) 0.079(11) 0.051(8) 0.022(8) -0.005(8) 0.052(10)
C17A 0.054(8) 0.047(8) 0.070(10) -0.010(7) 0.014(7) 0.009(7)
C15D 0.113(16) 0.064(11) 0.080(12) 0.028(9) 0.021(11) 0.042(11)
C17B 0.072(10) 0.061(9) 0.056(9) 0.003(7) -0.003(8) 0.014(8)
C14D 0.027(6) 0.078(10) 0.072(10) 0.009(8) 0.014(6) 0.010(6)
C14F 0.092(12) 0.092(12) 0.079(11) 0.061(10) 0.048(10) 0.055(11)
C14H 0.072(10) 0.087(12) 0.072(10) 0.048(9) 0.021(8) 0.035(9)
C16E 0.050(7) 0.072(10) 0.086(9) 0.016(8) 0.016(6) 0.026(7)
C16C 0.118(16) 0.068(11) 0.074(11) 0.012(9) 0.043(11) 0.056(12)
C14C 0.050(9) 0.054(10) 0.16(2) -0.019(11) 0.031(11) 0.013(8)
C17H 0.036(9) 0.107(16) 0.20(3) -0.004(16) -0.001(12) 0.046(10)
C17C 0.14(2) 0.046(9) 0.075(12) -0.006(8) 0.016(12) 0.024(11)
C15H 0.089(14) 0.20(3) 0.054(10) -0.021(13) -0.029(10) 0.090(17)
C16D 0.11(2) 0.27(4) 0.091(17) 0.05(2) 0.039(15) 0.11(2)
C17D 0.18(3) 0.28(4) 0.078(15) 0.04(2) 0.045(17) 0.17(3)
C16H 0.066(15) 0.26(4) 0.13(2) 0.00(2) -0.036(15) 0.06(2)
C6D 0.018(5) 0.056(8) 0.060(8) -0.005(6) 0.003(5) 0.012(5)
C7D 0.035(6) 0.072(9) 0.046(7) -0.003(6) -0.001(5) 0.028(6)

loop_
_atom_type_symbol
_atom_type_description
_atom_type_scat_dispersion_real
_atom_type_scat_dispersion_imag
_atom_type_scat_source
C C 0.0181 0.0091 'International Tables Vol C Tables 4.2.6.8 and 6.1.1.4'
H H 0.0000 0.0000 'International Tables Vol C Tables 4.2.6.8 and 6.1.1.4'
N N 0.0311 0.0180 'International Tables Vol C Tables 4.2.6.8 and 6.1.1.4'
O O 0.0492 0.0322 'International Tables Vol C Tables 4.2.6.8 and 6.1.1.4'
V V 0.0687 2.1097 'International Tables Vol C Tables 4.2.6.8 and 6.1.1.4'

loop_
_exptl_crystal_face_index_h
_exptl_crystal_face_index_k
_exptl_crystal_face_index_l
_exptl_crystal_face_perp_dist
2 2 -1 0.0880
-1 -1 1 0.1009
0 0 1 0.0592
1 1 -17 0.0313
-6 6 12 0.0798
6 -6 -12 0.0507

loop_
_geom_angle_atom_site_label_1
_geom_angle_atom_site_label_2
_geom_angle_atom_site_label_3
_geom_angle
_geom_angle_site_symmetry_1
_geom_angle_site_symmetry_3
_geom_angle_publ_flag
O2B V1B O1B 150.8(3) . . ?
O2B V1B N3A 79.3(3) . . ?
O2B V1B N2B 82.9(3) . . ?
O1B V1B N3A 80.2(3) . . ?
O1B V1B N2B 74.0(3) . . ?
O4B V1B O2B 102.3(3) . . ?
O4B V1B O1B 95.8(3) . . ?
O4B V1B N3A 83.5(3) . . ?
O4B V1B N2B 164.0(3) . . ?
O5B V1B O2B 99.0(4) . . ?
O5B V1B O1B 100.2(4) . . ?
O5B V1B O4B 100.1(4) . . ?
O5B V1B N3A 176.4(4) . . ?
O5B V1B N2B 94.0(4) . . ?
N2B V1B N3A 82.6(3) . . ?
O4G V1G O1G 92.5(3) . . ?
O4G V1G O2G 103.0(3) . . ?
O4G V1G N2G 158.1(3) . . ?
O4G V1G N3F 80.0(3) . . ?
O1G V1G N2G 74.2(3) . . ?
O1G V1G N3F 81.0(3) . . ?
O2G V1G O1G 153.4(3) . . ?
O2G V1G N2G 84.0(3) . . ?
O2G V1G N3F 80.6(3) . . ?
O5G V1G O4G 102.9(4) . . ?
O5G V1G O1G 97.3(3) . . ?
O5G V1G O2G 100.0(4) . . ?
O5G V1G N2G 96.1(3) . . ?
O5G V1G N3F 176.7(3) . . ?
N2G V1G N3F 80.7(3) . . ?
O2A V1A O1A 152.8(3) . . ?
O2A V1A N2A 83.1(3) . . ?
O2A V1A N3D 82.2(3) . . ?
O1A V1A N2A 74.4(3) . . ?
O1A V1A N3D 79.1(3) . . ?
O4A V1A O2A 101.4(3) . . ?
O4A V1A O1A 94.7(3) . . ?
O4A V1A N2A 158.9(3) . . ?
O4A V1A N3D 80.1(3) . . ?
O5A V1A O2A 100.5(4) . . ?
O5A V1A O1A 96.9(4) . . ?
O5A V1A O4A 103.2(4) . . ?
O5A V1A N2A 96.1(4) . . ?
O5A V1A N3D 175.1(4) . . ?
N2A V1A N3D 80.0(3) . . ?
O1E V1E N3H 81.4(3) . . ?
O1E V1E N2E 74.1(3) . . ?
O2E V1E O1E 151.4(3) . . ?
O2E V1E N3H 78.2(3) . . ?
O2E V1E N2E 83.4(3) . . ?
O4E V1E O1E 92.9(3) . . ?
O4E V1E O2E 103.2(4) . . ?
O4E V1E N3H 80.5(3) . . ?
O4E V1E N2E 159.9(4) . . ?
O5E V1E O1E 98.3(4) . . ?
O5E V1E O2E 101.1(4) . . ?
O5E V1E O4E 102.3(4) . . ?
O5E V1E N3H 177.2(4) . . ?
O5E V1E N2E 94.8(4) . . ?
N2E V1E N3H 82.4(3) . . ?
O1F V1F N3E 79.0(3) . . ?
O1F V1F N2F 74.0(3) . . ?
O2F V1F O1F 151.7(3) . . ?
O2F V1F N3E 80.8(3) . . ?
O2F V1F N2F 83.3(3) . . ?
O4F V1F O1F 92.6(3) . . ?
O4F V1F O2F 103.9(4) . . ?
O4F V1F N3E 81.7(3) . . ?
O4F V1F N2F 159.5(4) . . ?
O5F V1F O1F 98.0(4) . . ?
O5F V1F O2F 100.9(4) . . ?
O5F V1F O4F 101.8(4) . . ?
O5F V1F N3E 175.5(4) . . ?
O5F V1F N2F 95.5(4) . . ?
N2F V1F N3E 80.6(3) . . ?
O1D V1D N3C 81.8(3) . . ?
O1D V1D N2D 74.0(3) . . ?
O2D V1D O1D 150.5(4) . . ?
O2D V1D N3C 78.6(3) . . ?
O2D V1D N2D 83.1(4) . . ?
O4D V1D O1D 93.7(4) . . ?
O4D V1D O2D 104.9(4) . . ?
O4D V1D N3C 81.7(3) . . ?
O4D V1D N2D 164.3(4) . . ?
O5D V1D O1D 99.5(4) . . ?
O5D V1D O2D 99.3(4) . . ?
O5D V1D O4D 100.4(4) . . ?
O5D V1D N3C 177.3(4) . . ?
O5D V1D N2D 91.4(4) . . ?
N2D V1D N3C 86.7(3) . . ?
O1H V1H N3G 78.2(3) . . ?
O1H V1H N2H 74.7(3) . . ?
O2H V1H O1H 152.5(3) . . ?
O2H V1H N3G 81.7(3) . . ?
O2H V1H N2H 83.5(3) . . ?
O5H V1H O1H 98.3(4) . . ?
O5H V1H O2H 100.4(4) . . ?
O5H V1H N3G 175.1(4) . . ?
O5H V1H O4H 102.2(5) . . ?
O5H V1H N2H 95.6(4) . . ?
O4H V1H O1H 92.6(4) . . ?
O4H V1H O2H 102.9(4) . . ?
O4H V1H N3G 81.6(4) . . ?
O4H V1H N2H 159.5(4) . . ?
N2H V1H N3G 80.1(3) . . ?
O2C V1C O1C 152.8(3) . . ?
O2C V1C N2C 83.4(3) . . ?
O2C V1C N3B 82.6(3) . . ?
O1C V1C N2C 74.5(3) . . ?
O1C V1C N3B 78.4(3) . . ?
O4C V1C O2C 103.4(4) . . ?
O4C V1C O1C 92.7(4) . . ?
O4C V1C N2C 159.2(4) . . ?
O4C V1C N3B 80.8(3) . . ?
N2C V1C N3B 80.6(3) . . ?
O5C V1C O2C 100.1(4) . . ?
O5C V1C O1C 97.7(4) . . ?
O5C V1C O4C 102.1(4) . . ?
O5C V1C N2C 95.9(4) . . ?
O5C V1C N3B 175.3(4) . . ?
C4A O2A V1A 132.5(6) . . ?
C4B O2B V1B 130.6(6) . . ?
C1A O1A V1A 117.7(6) . . ?
C15G O4G V1G 131.8(7) . . ?
C1G O1G V1G 118.3(6) . . ?
C1B O1B V1B 118.5(6) . . ?
C1H O1H V1H 116.5(6) . . ?
C5G O3G C14G 116.5(8) . . ?
C1E O1E V1E 118.4(6) . . ?
C5E O3E C14E 115.9(9) . . ?
C1F O1F V1F 118.2(6) . . ?
C15A O4A V1A 130.7(8) . . ?
C4C O2C V1C 130.1(7) . . ?
C1C O1C V1C 116.6(6) . . ?
C1D O1D V1D 117.7(6) . . ?
C4H O2H V1H 132.9(7) . . ?
C4G O2G V1G 135.4(6) . . ?
C4D O2D V1D 130.5(7) . . ?
C15B O4B V1B 128.5(7) . . ?
C4F O2F V1F 133.2(7) . . ?
C5B O3B C14B 117.6(8) . . ?
N1G N2G V1G 117.0(6) . . ?
C2G N2G V1G 128.8(6) . . ?
C2G N2G N1G 114.1(8) . . ?
C4E O2E V1E 134.4(7) . . ?
C15F O4F V1F 129.5(8) . . ?
C15E O4E V1E 130.5(8) . . ?
C1E N1E N2E 107.1(8) . . ?
C15D O4D V1D 123.3(9) . . ?
C10A N3A V1B 118.4(6) . . ?
C10A N3A C11A 115.5(9) . . ?
C11A N3A V1B 125.7(7) . . ?
C10E N3E V1F 116.9(7) . . ?
C10E N3E C11E 117.6(9) . . ?
C11E N3E V1F 125.5(7) . . ?
C1G N1G N2G 106.3(8) . . ?
N1A N2A V1A 115.7(6) . . ?
C2A N2A V1A 128.6(7) . . ?
C2A N2A N1A 115.7(8) . . ?
C15C O4C V1C 130.2(8) . . ?
C10F N3F V1G 116.2(6) . . ?
C10F N3F C11F 116.6(8) . . ?
C11F N3F V1G 126.6(7) . . ?
C5A O3A C14A 118.8(10) . . ?
C5C O3C C14C 117.1(11) . . ?
C5D O3D C14D 116.3(11) . . ?
N1C N2C V1C 115.7(6) . . ?
C2C N2C V1C 127.3(8) . . ?
C2C N2C N1C 117.0(9) . . ?
C10H N3H V1E 116.5(7) . . ?
C10H N3H C11H 116.3(9) . . ?
C11H N3H V1E 126.6(7) . . ?
C10G N3G V1H 119.0(7) . . ?
C11G N3G V1H 123.6(7) . . ?
C11G N3G C10G 117.4(9) . . ?
C10D N3D V1A 118.1(7) . . ?
C10D N3D C11D 116.5(9) . . ?
C11D N3D V1A 124.9(7) . . ?
C1B N1B N2B 106.8(8) . . ?
C1F N1F N2F 108.5(8) . . ?
C1D N1D N2D 106.6(8) . . ?
N1E N2E V1E 115.7(6) . . ?
C2E N2E V1E 127.9(7) . . ?
C2E N2E N1E 116.0(9) . . ?
C15H O4H V1H 128.1(10) . . ?
C10C N3C V1D 116.2(6) . . ?
C10C N3C C11C 116.7(9) . . ?
C11C N3C V1D 126.6(7) . . ?
C10B N3B V1C 118.9(7) . . ?
C11B N3B V1C 124.6(7) . . ?
C11B N3B C10B 116.4(10) . . ?
C1H N1H N2H 108.7(8) . . ?
N1F N2F V1F 116.8(6) . . ?
C2F N2F V1F 126.3(7) . . ?
C2F N2F N1F 116.9(8) . . ?
N1D N2D V1D 117.3(6) . . ?
C2D N2D V1D 125.6(8) . . ?
C2D N2D N1D 116.2(9) . . ?
N1H N2H V1H 116.6(6) . . ?
C2H N2H V1H 126.2(7) . . ?
C2H N2H N1H 117.1(9) . . ?
C5F O3F C14F 117.3(11) . . ?
C5H O3H C14H 116.4(11) . . ?
C1A N1A N2A 107.9(8) . . ?
C1C N1C N2C 108.2(8) . . ?
C4G C3G C2G 121.0(9) . . ?
C8G C3G C4G 120.4(9) . . ?
C8G C3G C2G 118.6(9) . . ?
N1B N2B V1B 116.2(6) . . ?
C2B N2B V1B 128.8(7) . . ?
C2B N2B N1B 114.9(9) . . ?
N3F C10F H10F 117.2 . . ?
N3F C10F C9F 125.5(9) . . ?
C9F C10F H10F 117.2 . . ?
O1B C1B N1B 124.5(9) . . ?
O1B C1B C9B 116.4(9) . . ?
N1B C1B C9B 119.0(9) . . ?
O2G C4G C3G 122.9(8) . . ?
O2G C4G C5G 118.6(9) . . ?
C3G C4G C5G 118.5(9) . . ?
O1E C1E N1E 124.5(9) . . ?
O1E C1E C9E 116.1(8) . . ?
N1E C1E C9E 119.3(9) . . ?
O1F C1F N1F 122.6(9) . . ?
O1F C1F C9F 119.3(9) . . ?
N1F C1F C9F 118.1(9) . . ?
C13H C12H H12H 119.7 . . ?
C13H C12H C11H 120.7(10) . . ?
C11H C12H H12H 119.7 . . ?
O3E C5E C4E 114.3(9) . . ?
O3E C5E C6E 126.0(9) . . ?
C6E C5E C4E 119.7(10) . . ?
N2G C2G C3G 123.3(9) . . ?
N2G C2G H2G 118.4 . . ?
C3G C2G H2G 118.4 . . ?
N3G C10G H10G 119.0 . . ?
N3G C10G C9G 122.0(9) . . ?
C9G C10G H10G 119.0 . . ?
C4E C3E C2E 121.1(9) . . ?
C4E C3E C8E 120.7(9) . . ?
C8E C3E C2E 118.2(10) . . ?
C4B C3B C2B 121.0(9) . . ?
C4B C3B C8B 120.6(9) . . ?
C8B C3B C2B 118.4(10) . . ?
C10G C9G C1G 117.5(9) . . ?
C13G C9G C10G 118.9(9) . . ?
C13G C9G C1G 123.5(9) . . ?
O2E C4E C5E 117.6(9) . . ?
O2E C4E C3E 123.4(9) . . ?
C3E C4E C5E 118.9(9) . . ?
N2F C2F H2F 117.4 . . ?
N2F C2F C3F 125.2(10) . . ?
C3F C2F H2F 117.4 . . ?
O3G C5G C4G 114.3(9) . . ?
O3G C5G C6G 125.5(10) . . ?
C6G C5G C4G 120.1(10) . . ?
N2E C2E C3E 123.7(10) . . ?
N2E C2E H2E 118.2 . . ?
C3E C2E H2E 118.2 . . ?
C3E C8E H8E 120.1 . . ?
C7E C8E C3E 119.8(11) . . ?
C7E C8E H8E 120.1 . . ?
N3H C10H H10H 117.2 . . ?
N3H C10H C9H 125.6(9) . . ?
C9H C10H H10H 117.2 . . ?
C7F C6F H6F 119.8 . . ?
C7F C6F C5F 120.4(11) . . ?
C5F C6F H6F 119.8 . . ?
N2H C2H H2H 117.7 . . ?
N2H C2H C3H 124.5(10) . . ?
C3H C2H H2H 117.7 . . ?
N3E C10E H10E 118.5 . . ?
N3E C10E C9E 123.1(9) . . ?
C9E C10E H10E 118.5 . . ?
C9F C13F H13F 120.4 . . ?
C12F C13F H13F 120.4 . . ?
C12F C13F C9F 119.2(9) . . ?
C10B C9B C1B 119.1(9) . . ?
C10B C9B C13B 117.0(10) . . ?
C13B C9B C1B 123.7(10) . . ?
C7H C6H H6H 119.1 . . ?
C5H C6H H6H 119.1 . . ?
C5H C6H C7H 121.8(11) . . ?
C4A C3A C2A 122.7(10) . . ?
C4A C3A C8A 118.4(10) . . ?
C8A C3A C2A 118.9(10) . . ?
O1D C1D N1D 124.2(9) . . ?
O1D C1D C9D 115.0(9) . . ?
N1D C1D C9D 120.8(9) . . ?
N2A C2A C3A 122.3(10) . . ?
N2A C2A H2A 118.8 . . ?
C3A C2A H2A 118.8 . . ?
O1A C1A C9A 116.7(9) . . ?
N1A C1A O1A 124.2(9) . . ?
N1A C1A C9A 119.1(9) . . ?
C10F C9F C1F 122.3(9) . . ?
C10F C9F C13F 116.1(9) . . ?
C13F C9F C1F 121.6(9) . . ?
N3D C10D H10D 118.2 . . ?
N3D C10D C9D 123.6(10) . . ?
C9D C10D H10D 118.2 . . ?
N2B C2B C3B 121.9(10) . . ?
N2B C2B H2B 119.1 . . ?
C3B C2B H2B 119.1 . . ?
N3E C11E H11E 118.4 . . ?
N3E C11E C12E 123.2(10) . . ?
C12E C11E H11E 118.4 . . ?
C12H C13H H13H 120.9 . . ?
C12H C13H C9H 118.3(10) . . ?
C9H C13H H13H 120.9 . . ?
O1G C1G C9G 116.3(8) . . ?
N1G C1G O1G 124.2(8) . . ?
N1G C1G C9G 119.4(9) . . ?
C10H C9H C13H 116.6(10) . . ?
C10H C9H C1H 121.1(9) . . ?
C13H C9H C1H 122.3(10) . . ?
C13F C12F H12F 120.4 . . ?
C13F C12F C11F 119.2(9) . . ?
C11F C12F H12F 120.4 . . ?
C4F C3F C2F 120.7(9) . . ?
C8F C3F C2F 118.7(10) . . ?
C8F C3F C4F 120.3(10) . . ?
O1C C1C N1C 124.9(9) . . ?
O1C C1C C9C 116.8(9) . . ?
N1C C1C C9C 118.3(9) . . ?
N3C C10C H10C 117.9 . . ?
N3C C10C C9C 124.2(9) . . ?
C9C C10C H10C 117.9 . . ?
C13C C12C H12C 120.0 . . ?
C11C C12C H12C 120.0 . . ?
C11C C12C C13C 119.9(10) . . ?
C3G C8G H8G 120.0 . . ?
C7G C8G C3G 120.0(10) . . ?
C7G C8G H8G 120.0 . . ?
C4C C3C C2C 120.2(10) . . ?
C8C C3C C4C 120.7(11) . . ?
C8C C3C C2C 119.1(10) . . ?
C10D C9D C1D 118.1(9) . . ?
C13D C9D C1D 123.4(10) . . ?
C13D C9D C10D 118.5(10) . . ?
C4H C3H C2H 121.7(9) . . ?
C8H C3H C2H 119.5(10) . . ?
C8H C3H C4H 118.5(10) . . ?
C10E C9E C1E 118.3(9) . . ?
C13E C9E C1E 124.7(10) . . ?
C13E C9E C10E 116.9(9) . . ?
O3B C5B C4B 116.3(9) . . ?
O3B C5B C6B 123.9(9) . . ?
C6B C5B C4B 119.7(10) . . ?
C5E C6E H6E 119.5 . . ?
C5E C6E C7E 120.9(10) . . ?
C7E C6E H6E 119.5 . . ?
O2B C4B C3B 123.5(9) . . ?
O2B C4B C5B 117.2(9) . . ?
C3B C4B C5B 119.3(9) . . ?
C10A C9A C1A 120.9(9) . . ?
C10A C9A C13A 118.6(9) . . ?
C13A C9A C1A 120.4(9) . . ?
N3A C10A C9A 124.8(9) . . ?
N3A C10A H10A 117.6 . . ?
C9A C10A H10A 117.6 . . ?
C12C C13C H13C 121.1 . . ?
C12C C13C C9C 117.7(10) . . ?
C9C C13C H13C 121.1 . . ?
N3A C11A H11A 117.9 . . ?
N3A C11A C12A 124.1(10) . . ?
C12A C11A H11A 117.9 . . ?
O1H C1H N1H 123.4(9) . . ?
O1H C1H C9H 118.6(9) . . ?
N1H C1H C9H 117.9(9) . . ?
N2D C2D H2D 118.6 . . ?
N2D C2D C3D 122.8(11) . . ?
C3D C2D H2D 118.6 . . ?
N3C C11C C12C 122.6(10) . . ?
N3C C11C H11C 118.7 . . ?
C12C C11C H11C 118.7 . . ?
C9A C13A H13A 121.1 . . ?
C9A C13A C12A 117.8(10) . . ?
C12A C13A H13A 121.1 . . ?
C3B C8B H8B 119.9 . . ?
C7B C8B C3B 120.3(11) . . ?
C7B C8B H8B 119.9 . . ?
O2F C4F C3F 122.1(9) . . ?
O2F C4F C5F 119.5(10) . . ?
C5F C4F C3F 118.1(10) . . ?
N3B C10B C9B 124.4(10) . . ?
N3B C10B H10B 117.8 . . ?
C9B C10B H10B 117.8 . . ?
O3C C5C C4C 116.0(10) . . ?
O3C C5C C6C 125.3(11) . . ?
C6C C5C C4C 118.6(11) . . ?
O2H C4H C3H 120.5(9) . . ?
O2H C4H C5H 119.4(10) . . ?
C5H C4H C3H 120.0(10) . . ?
C8B C7B H7B 119.9 . . ?
C8B C7B C6B 120.1(10) . . ?
C6B C7B H7B 119.9 . . ?
C9D C13D H13D 120.6 . . ?
C9D C13D C12D 118.9(11) . . ?
C12D C13D H13D 120.6 . . ?
O2C C4C C3C 124.0(10) . . ?
O2C C4C C5C 117.2(10) . . ?
C3C C4C C5C 118.6(10) . . ?
N3H C11H C12H 122.5(10) . . ?
N3H C11H H11H 118.8 . . ?
C12H C11H H11H 118.8 . . ?
C13D C12D H12D 120.8 . . ?
C11D C12D C13D 118.4(11) . . ?
C11D C12D H12D 120.8 . . ?
O4G C15G H15I 109.1 . . ?
O4G C15G H15J 109.1 . . ?
O4G C15G C16G 112.6(9) . . ?
H15I C15G H15J 107.8 . . ?
C16G C15G H15I 109.1 . . ?
C16G C15G H15J 109.1 . . ?
O2A C4A C3A 121.0(9) . . ?
O2A C4A C5A 117.6(10) . . ?
C3A C4A C5A 121.4(10) . . ?
C6F C7F H7F 120.0 . . ?
C8F C7F C6F 120.1(11) . . ?
C8F C7F H7F 120.0 . . ?
O3G C14G H14M 109.5 . . ?
O3G C14G H14N 109.5 . . ?
O3G C14G H14O 109.5 . . ?
H14M C14G H14N 109.5 . . ?
H14M C14G H14O 109.5 . . ?
H14N C14G H14O 109.5 . . ?
O4B C15B H15A 108.7 . . ?
O4B C15B H15B 108.7 . . ?
O4B C15B C16B 114.2(11) . . ?
H15A C15B H15B 107.6 . . ?
C16B C15B H15A 108.7 . . ?
C16B C15B H15B 108.7 . . ?
C4D C3D C2D 122.6(10) . . ?
C4D C3D C8D 118.6(10) . . ?
C8D C3D C2D 118.8(11) . . ?
C5B C6B C7B 119.9(10) . . ?
C5B C6B H6B 120.1 . . ?
C7B C6B H6B 120.1 . . ?
C5G C6G H6G 119.6 . . ?
C5G C6G C7G 120.8(10) . . ?
C7G C6G H6G 119.6 . . ?
C9E C13E H13E 120.2 . . ?
C12E C13E C9E 119.7(10) . . ?
C12E C13E H13E 120.2 . . ?
C3F C8F H8F 119.8 . . ?
C7F C8F C3F 120.5(11) . . ?
C7F C8F H8F 119.8 . . ?
C11E C12E C13E 119.5(11) . . ?
C11E C12E H12E 120.2 . . ?
C13E C12E H12E 120.2 . . ?
C11A C12A C13A 119.2(9) . . ?
C11A C12A H12A 120.4 . . ?
C13A C12A H12A 120.4 . . ?
C13G C12G H12G 120.4 . . ?
C11G C12G H12G 120.4 . . ?
C11G C12G C13G 119.1(10) . . ?
N3D C11D C12D 124.1(10) . . ?
N3D C11D H11D 118.0 . . ?
C12D C11D H11D 118.0 . . ?
N3F C11F C12F 123.3(9) . . ?
N3F C11F H11F 118.4 . . ?
C12F C11F H11F 118.4 . . ?
C6C C7C H7C 119.9 . . ?
C6C C7C C8C 120.1(11) . . ?
C8C C7C H7C 119.9 . . ?
O3F C5F C6F 124.6(11) . . ?
O3F C5F C4F 114.9(10) . . ?
C6F C5F C4F 120.5(11) . . ?
C8G C7G C6G 120.2(11) . . ?
C8G C7G H7G 119.9 . . ?
C6G C7G H7G 119.9 . . ?
N2C C2C C3C 124.3(10) . . ?
N2C C2C H2C 117.9 . . ?
C3C C2C H2C 117.9 . . ?
C6H C7H H7H 120.2 . . ?
C8H C7H C6H 119.6(10) . . ?
C8H C7H H7H 120.2 . . ?
C3A C8A H8A 119.6 . . ?
C7A C8A C3A 120.9(11) . . ?
C7A C8A H8A 119.6 . . ?
O3H C5H C6H 125.8(11) . . ?
O3H C5H C4H 115.5(10) . . ?
C6H C5H C4H 118.7(11) . . ?
C8E C7E C6E 119.9(11) . . ?
C8E C7E H7E 120.1 . . ?
C6E C7E H7E 120.1 . . ?
O3D C5D C4D 114.9(10) . . ?
O3D C5D C6D 126.2(11) . . ?
C6D C5D C4D 118.8(12) . . ?
C10C C9C C1C 120.3(9) . . ?
C10C C9C C13C 118.8(10) . . ?
C13C C9C C1C 120.8(9) . . ?
C9B C13B H13B 121.0 . . ?
C12B C13B C9B 118.0(12) . . ?
C12B C13B H13B 121.0 . . ?
C15G C16G H16I 109.1 . . ?
C15G C16G H16J 109.1 . . ?
H16I C16G H16J 107.8 . . ?
C17G C16G C15G 112.7(10) . . ?
C17G C16G H16I 109.1 . . ?
C17G C16G H16J 109.1 . . ?
C3H C8H H8H 119.3 . . ?
C7H C8H C3H 121.5(11) . . ?
C7H C8H H8H 119.3 . . ?
O3E C14E H14P 109.5 . . ?
O3E C14E H14Q 109.5 . . ?
O3E C14E H14R 109.5 . . ?
H14P C14E H14Q 109.5 . . ?
H14P C14E H14R 109.5 . . ?
H14Q C14E H14R 109.5 . . ?
C5C C6C H6C 119.4 . . ?
C7C C6C C5C 121.2(11) . . ?
C7C C6C H6C 119.4 . . ?
C8A C7A H7A 120.0 . . ?
C8A C7A C6A 120.1(11) . . ?
C6A C7A H7A 120.0 . . ?
C9G C13G C12G 119.4(11) . . ?
C9G C13G H13G 120.3 . . ?
C12G C13G H13G 120.3 . . ?
O2D C4D C3D 121.4(10) . . ?
O2D C4D C5D 117.4(11) . . ?
C3D C4D C5D 121.1(10) . . ?
N3G C11G C12G 123.2(10) . . ?
N3G C11G H11G 118.4 . . ?
C12G C11G H11G 118.4 . . ?
O3A C5A C4A 116.9(11) . . ?
O3A C5A C6A 124.6(11) . . ?
C4A C5A C6A 118.4(11) . . ?
O3A C14A H14A 109.5 . . ?
O3A C14A H14B 109.5 . . ?
O3A C14A H14C 109.5 . . ?
H14A C14A H14B 109.5 . . ?
H14A C14A H14C 109.5 . . ?
H14B C14A H14C 109.5 . . ?
C7A C6A C5A 120.8(11) . . ?
C7A C6A H6A 119.6 . . ?
C5A C6A H6A 119.6 . . ?
C3C C8C H8C 119.7 . . ?
C7C C8C C3C 120.7(12) . . ?
C7C C8C H8C 119.7 . . ?
N3B C11B H11B 118.2 . . ?
N3B C11B C12B 123.5(11) . . ?
C12B C11B H11B 118.2 . . ?
O4A C15A H15C 109.4 . . ?
O4A C15A H15D 109.4 . . ?
O4A C15A C16A 111.0(11) . . ?
H15C C15A H15D 108.0 . . ?
C16A C15A H15C 109.4 . . ?
C16A C15A H15D 109.4 . . ?
O4C C15C H15E 109.7 . . ?
O4C C15C H15F 109.7 . . ?
O4C C15C C16C 109.8(12) . . ?
H15E C15C H15F 108.2 . . ?
C16C C15C H15E 109.7 . . ?
C16C C15C H15F 109.7 . . ?
C15A C16A H16A 109.0 . . ?
C15A C16A H16B 109.0 . . ?
C15A C16A C17A 113.1(12) . . ?
H16A C16A H16B 107.8 . . ?
C17A C16A H16A 109.0 . . ?
C17A C16A H16B 109.0 . . ?
O3B C14B H14D 109.5 . . ?
O3B C14B H14E 109.5 . . ?
O3B C14B H14F 109.5 . . ?
H14D C14B H14E 109.5 . . ?
H14D C14B H14F 109.5 . . ?
H14E C14B H14F 109.5 . . ?
C13B C12B H12B 119.7 . . ?
C11B C12B C13B 120.6(12) . . ?
C11B C12B H12B 119.7 . . ?
C15B C16B H16C 108.8 . . ?
C15B C16B H16D 108.8 . . ?
C15B C16B C17B 113.9(12) . . ?
H16C C16B H16D 107.7 . . ?
C17B C16B H16C 108.8 . . ?
C17B C16B H16D 108.8 . . ?
C3D C8D H8D 120.1 . . ?
C7D C8D C3D 119.7(13) . . ?
C7D C8D H8D 120.1 . . ?
C16G C17G H17M 109.5 . . ?
C16G C17G H17N 109.5 . . ?
C16G C17G H17O 109.5 . . ?
H17M C17G H17N 109.5 . . ?
H17M C17G H17O 109.5 . . ?
H17N C17G H17O 109.5 . . ?
O4F C15F H15K 109.5 . . ?
O4F C15F H15L 109.5 . . ?
O4F C15F C16F 110.9(12) . . ?
H15K C15F H15L 108.1 . . ?
C16F C15F H15K 109.5 . . ?
C16F C15F H15L 109.5 . . ?
H17P C17E H17Q 109.5 . . ?
H17P C17E H17R 109.5 . . ?
H17Q C17E H17R 109.5 . . ?
C16E C17E H17P 109.5 . . ?
C16E C17E H17Q 109.5 . . ?
C16E C17E H17R 109.5 . . ?
O4E C15E H15M 109.9 . . ?
O4E C15E H15N 109.9 . . ?
O4E C15E C16E 108.8(12) . . ?
H15M C15E H15N 108.3 . . ?
C16E C15E H15M 109.9 . . ?
C16E C15E H15N 109.9 . . ?
H17S C17F H17T 109.5 . . ?
H17S C17F H17U 109.5 . . ?
H17T C17F H17U 109.5 . . ?
C16F C17F H17S 109.5 . . ?
C16F C17F H17T 109.5 . . ?
C16F C17F H17U 109.5 . . ?
C15F C16F C17F 114.8(13) . . ?
C15F C16F H16K 108.6 . . ?
C15F C16F H16L 108.6 . . ?
C17F C16F H16K 108.6 . . ?
C17F C16F H16L 108.6 . . ?
H16K C16F H16L 107.5 . . ?
C16A C17A H17A 109.5 . . ?
C16A C17A H17B 109.5 . . ?
C16A C17A H17C 109.5 . . ?
H17A C17A H17B 109.5 . . ?
H17A C17A H17C 109.5 . . ?
H17B C17A H17C 109.5 . . ?
O4D C15D H15G 108.8 . . ?
O4D C15D H15H 108.8 . . ?
H15G C15D H15H 107.7 . . ?
C16D C15D O4D 113.9(19) . . ?
C16D C15D H15G 108.8 . . ?
C16D C15D H15H 108.8 . . ?
C16B C17B H17D 109.5 . . ?
C16B C17B H17E 109.5 . . ?
C16B C17B H17F 109.5 . . ?
H17D C17B H17E 109.5 . . ?
H17D C17B H17F 109.5 . . ?
H17E C17B H17F 109.5 . . ?
O3D C14D H14G 109.5 . . ?
O3D C14D H14H 109.5 . . ?
O3D C14D H14I 109.5 . . ?
H14G C14D H14H 109.5 . . ?
H14G C14D H14I 109.5 . . ?
H14H C14D H14I 109.5 . . ?
O3F C14F H14S 109.5 . . ?
O3F C14F H14T 109.5 . . ?
O3F C14F H14U 109.5 . . ?
H14S C14F H14T 109.5 . . ?
H14S C14F H14U 109.5 . . ?
H14T C14F H14U 109.5 . . ?
O3H C14H H14V 109.5 . . ?
O3H C14H H14W 109.5 . . ?
O3H C14H H14X 109.5 . . ?
H14V C14H H14W 109.5 . . ?
H14V C14H H14X 109.5 . . ?
H14W C14H H14X 109.5 . . ?
C17E C16E H16M 110.2 . . ?
C17E C16E H16N 110.2 . . ?
C15E C16E C17E 107.4(14) . . ?
C15E C16E H16M 110.2 . . ?
C15E C16E H16N 110.2 . . ?
H16M C16E H16N 108.5 . . ?
C15C C16C H16E 108.5 . . ?
C15C C16C H16F 108.5 . . ?
H16E C16C H16F 107.5 . . ?
C17C C16C C15C 115.2(15) . . ?
C17C C16C H16E 108.5 . . ?
C17C C16C H16F 108.5 . . ?
O3C C14C H14J 109.5 . . ?
O3C C14C H14K 109.5 . . ?
O3C C14C H14L 109.5 . . ?
H14J C14C H14K 109.5 . . ?
H14J C14C H14L 109.5 . . ?
H14K C14C H14L 109.5 . . ?
H17V C17H H17W 109.5 . . ?
H17V C17H H17X 109.5 . . ?
H17W C17H H17X 109.5 . . ?
C16H C17H H17V 109.5 . . ?
C16H C17H H17W 109.5 . . ?
C16H C17H H17X 109.5 . . ?
C16C C17C H17G 109.5 . . ?
C16C C17C H17H 109.5 . . ?
C16C C17C H17I 109.5 . . ?
H17G C17C H17H 109.5 . . ?
H17G C17C H17I 109.5 . . ?
H17H C17C H17I 109.5 . . ?
O4H C15H H15O 109.1 . . ?
O4H C15H H15P 109.1 . . ?
O4H C15H C16H 112.5(17) . . ?
H15O C15H H15P 107.8 . . ?
C16H C15H H15O 109.1 . . ?
C16H C15H H15P 109.1 . . ?
C15D C16D H16G 110.6 . . ?
C15D C16D H16H 110.6 . . ?
C15D C16D C17D 106(2) . . ?
H16G C16D H16H 108.8 . . ?
C17D C16D H16G 110.6 . . ?
C17D C16D H16H 110.6 . . ?
C16D C17D H17J 109.5 . . ?
C16D C17D H17K 109.5 . . ?
C16D C17D H17L 109.5 . . ?
H17J C17D H17K 109.5 . . ?
H17J C17D H17L 109.5 . . ?
H17K C17D H17L 109.5 . . ?
C17H C16H C15H 128(2) . . ?
C17H C16H H16O 105.2 . . ?
C17H C16H H16P 105.2 . . ?
C15H C16H H16O 105.2 . . ?
C15H C16H H16P 105.2 . . ?
H16O C16H H16P 105.9 . . ?
C5D C6D H6D 119.9 . . ?
C5D C6D C7D 120.2(11) . . ?
C7D C6D H6D 119.9 . . ?
C8D C7D C6D 121.3(12) . . ?
C8D C7D H7D 119.3 . . ?
C6D C7D H7D 119.3 . . ?

loop_
_geom_bond_atom_site_label_1
_geom_bond_atom_site_label_2
_geom_bond_distance
_geom_bond_site_symmetry_2
_geom_bond_publ_flag
V1B O2B 1.860(7) . ?
V1B O1B 1.954(7) . ?
V1B O4B 1.782(7) . ?
V1B N3A 2.458(9) . ?
V1B O5B 1.593(8) . ?
V1B N2B 2.120(9) . ?
V1G O4G 1.784(7) . ?
V1G O1G 1.946(7) . ?
V1G O2G 1.854(7) . ?
V1G O5G 1.598(7) . ?
V1G N2G 2.104(8) . ?
V1G N3F 2.482(8) . ?
V1A O2A 1.853(7) . ?
V1A O1A 1.958(7) . ?
V1A O4A 1.776(7) . ?
V1A O5A 1.592(9) . ?
V1A N2A 2.130(8) . ?
V1A N3D 2.415(9) . ?
V1E O1E 1.953(7) . ?
V1E O2E 1.854(8) . ?
V1E O4E 1.786(8) . ?
V1E O5E 1.590(8) . ?
V1E N3H 2.491(9) . ?
V1E N2E 2.128(9) . ?
V1F O1F 1.967(8) . ?
V1F O2F 1.863(8) . ?
V1F O4F 1.774(8) . ?
V1F O5F 1.583(8) . ?
V1F N3E 2.408(9) . ?
V1F N2F 2.135(9) . ?
V1D O1D 1.961(7) . ?
V1D O2D 1.861(8) . ?
V1D O4D 1.787(8) . ?
V1D O5D 1.579(8) . ?
V1D N3C 2.434(9) . ?
V1D N2D 2.118(10) . ?
V1H O1H 1.990(7) . ?
V1H O2H 1.858(8) . ?
V1H O5H 1.568(9) . ?
V1H N3G 2.438(9) . ?
V1H O4H 1.758(8) . ?
V1H N2H 2.123(9) . ?
V1C O2C 1.861(9) . ?
V1C O1C 1.976(8) . ?
V1C O4C 1.771(8) . ?
V1C N2C 2.137(9) . ?
V1C O5C 1.579(9) . ?
V1C N3B 2.405(10) . ?
O2A C4A 1.353(12) . ?
O2B C4B 1.348(11) . ?
O1A C1A 1.301(12) . ?
O4G C15G 1.403(13) . ?
O1G C1G 1.304(12) . ?
O1B C1B 1.284(12) . ?
O1H C1H 1.299(13) . ?
O3G C5G 1.356(13) . ?
O3G C14G 1.452(12) . ?
O1E C1E 1.292(12) . ?
O3E C5E 1.355(13) . ?
O3E C14E 1.441(13) . ?
O1F C1F 1.315(12) . ?
O4A C15A 1.409(13) . ?
O2C C4C 1.342(13) . ?
O1C C1C 1.298(12) . ?
O1D C1D 1.296(13) . ?
O2H C4H 1.342(12) . ?
O2G C4G 1.335(11) . ?
O2D C4D 1.334(13) . ?
O4B C15B 1.423(14) . ?
O2F C4F 1.340(12) . ?
O3B C5B 1.361(13) . ?
O3B C14B 1.442(12) . ?
N2G N1G 1.417(10) . ?
N2G C2G 1.300(12) . ?
O2E C4E 1.330(12) . ?
O4F C15F 1.435(15) . ?
O4E C15E 1.451(16) . ?
N1E N2E 1.421(11) . ?
N1E C1E 1.296(13) . ?
O4D C15D 1.46(2) . ?
N3A C10A 1.339(13) . ?
N3A C11A 1.362(12) . ?
N3E C10E 1.331(13) . ?
N3E C11E 1.334(14) . ?
N1G C1G 1.300(13) . ?
N2A N1A 1.401(11) . ?
N2A C2A 1.290(13) . ?
O4C C15C 1.415(15) . ?
N3F C10F 1.337(13) . ?
N3F C11F 1.338(13) . ?
O3A C5A 1.350(14) . ?
O3A C14A 1.407(14) . ?
O3C C5C 1.345(14) . ?
O3C C14C 1.412(18) . ?
O3D C5D 1.355(16) . ?
O3D C14D 1.437(15) . ?
N2C N1C 1.389(12) . ?
N2C C2C 1.289(14) . ?
N3H C10H 1.323(13) . ?
N3H C11H 1.360(13) . ?
N3G C10G 1.364(13) . ?
N3G C11G 1.329(14) . ?
N3D C10D 1.342(12) . ?
N3D C11D 1.344(15) . ?
N1B N2B 1.413(12) . ?
N1B C1B 1.301(13) . ?
N1F N2F 1.379(11) . ?
N1F C1F 1.320(12) . ?
N1D N2D 1.392(12) . ?
N1D C1D 1.314(14) . ?
N2E C2E 1.273(13) . ?
O4H C15H 1.407(18) . ?
N3C C10C 1.343(13) . ?
N3C C11C 1.357(13) . ?
N3B C10B 1.336(13) . ?
N3B C11B 1.322(15) . ?
N1H N2H 1.369(12) . ?
N1H C1H 1.332(13) . ?
N2F C2F 1.304(13) . ?
N2D C2D 1.306(13) . ?
N2H C2H 1.294(13) . ?
O3F C5F 1.372(14) . ?
O3F C14F 1.390(17) . ?
O3H C5H 1.356(14) . ?
O3H C14H 1.411(17) . ?
N1A C1A 1.299(13) . ?
N1C C1C 1.302(14) . ?
C3G C4G 1.406(13) . ?
C3G C2G 1.452(13) . ?
C3G C8G 1.397(14) . ?
N2B C2B 1.297(13) . ?
C10F H10F 0.9500 . ?
C10F C9F 1.391(13) . ?
C1B C9B 1.491(13) . ?
C4G C5G 1.417(14) . ?
C1E C9E 1.480(14) . ?
C1F C9F 1.436(14) . ?
C12H H12H 0.9500 . ?
C12H C13H 1.369(16) . ?
C12H C11H 1.383(15) . ?
C5E C4E 1.418(13) . ?
C5E C6E 1.382(15) . ?
C2G H2G 0.9500 . ?
C10G H10G 0.9500 . ?
C10G C9G 1.387(14) . ?
C3E C4E 1.388(15) . ?
C3E C2E 1.449(14) . ?
C3E C8E 1.403(14) . ?
C3B C2B 1.456(14) . ?
C3B C4B 1.388(15) . ?
C3B C8B 1.399(15) . ?
C9G C1G 1.490(13) . ?
C9G C13G 1.363(15) . ?
C2F H2F 0.9500 . ?
C2F C3F 1.418(14) . ?
C5G C6G 1.373(15) . ?
C2E H2E 0.9500 . ?
C8E H8E 0.9500 . ?
C8E C7E 1.384(16) . ?
C10H H10H 0.9500 . ?
C10H C9H 1.403(14) . ?
C6F H6F 0.9500 . ?
C6F C7F 1.385(18) . ?
C6F C5F 1.393(17) . ?
C2H H2H 0.9500 . ?
C2H C3H 1.428(15) . ?
C10E H10E 0.9500 . ?
C10E C9E 1.406(14) . ?
C13F H13F 0.9500 . ?
C13F C9F 1.413(14) . ?
C13F C12F 1.380(15) . ?
C9B C10B 1.389(15) . ?
C9B C13B 1.392(16) . ?
C6H H6H 0.9500 . ?
C6H C7H 1.403(18) . ?
C6H C5H 1.369(16) . ?
C3A C2A 1.438(15) . ?
C3A C4A 1.388(15) . ?
C3A C8A 1.409(15) . ?
C1D C9D 1.483(14) . ?
C2A H2A 0.9500 . ?
C1A C9A 1.489(14) . ?
C10D H10D 0.9500 . ?
C10D C9D 1.387(15) . ?
C2B H2B 0.9500 . ?
C11E H11E 0.9500 . ?
C11E C12E 1.358(16) . ?
C13H H13H 0.9500 . ?
C13H C9H 1.411(15) . ?
C9H C1H 1.457(14) . ?
C12F H12F 0.9500 . ?
C12F C11F 1.387(15) . ?
C3F C4F 1.412(15) . ?
C3F C8F 1.398(15) . ?
C1C C9C 1.489(14) . ?
C10C H10C 0.9500 . ?
C10C C9C 1.374(14) . ?
C12C H12C 0.9500 . ?
C12C C13C 1.385(16) . ?
C12C C11C 1.379(15) . ?
C8G H8G 0.9500 . ?
C8G C7G 1.379(16) . ?
C3C C4C 1.395(15) . ?
C3C C2C 1.430(15) . ?
C3C C8C 1.384(16) . ?
C9D C13D 1.376(15) . ?
C3H C4H 1.414(15) . ?
C3H C8H 1.405(15) . ?
C9E C13E 1.383(15) . ?
C5B C4B 1.409(13) . ?
C5B C6B 1.392(15) . ?
C6E H6E 0.9500 . ?
C6E C7E 1.392(18) . ?
C9A C10A 1.381(13) . ?
C9A C13A 1.392(13) . ?
C10A H10A 0.9500 . ?
C13C H13C 0.9500 . ?
C13C C9C 1.398(15) . ?
C11A H11A 0.9500 . ?
C11A C12A 1.364(15) . ?
C2D H2D 0.9500 . ?
C2D C3D 1.433(14) . ?
C11C H11C 0.9500 . ?
C13A H13A 0.9500 . ?
C13A C12A 1.401(15) . ?
C8B H8B 0.9500 . ?
C8B C7B 1.364(16) . ?
C4F C5F 1.396(15) . ?
C10B H10B 0.9500 . ?
C5C C4C 1.431(15) . ?
C5C C6C 1.399(16) . ?
C4H C5H 1.414(15) . ?
C7B H7B 0.9500 . ?
C7B C6B 1.411(17) . ?
C13D H13D 0.9500 . ?
C13D C12D 1.395(15) . ?
C11H H11H 0.9500 . ?
C12D H12D 0.9500 . ?
C12D C11D 1.370(17) . ?
C15G H15I 0.9900 . ?
C15G H15J 0.9900 . ?
C15G C16G 1.529(15) . ?
C4A C5A 1.395(15) . ?
C7F H7F 0.9500 . ?
C7F C8F 1.367(16) . ?
C14G H14M 0.9800 . ?
C14G H14N 0.9800 . ?
C14G H14O 0.9800 . ?
C15B H15A 0.9900 . ?
C15B H15B 0.9900 . ?
C15B C16B 1.479(18) . ?
C3D C4D 1.384(17) . ?
C3D C8D 1.418(15) . ?
C6B H6B 0.9500 . ?
C6G H6G 0.9500 . ?
C6G C7G 1.393(17) . ?
C13E H13E 0.9500 . ?
C13E C12E 1.363(16) . ?
C8F H8F 0.9500 . ?
C12E H12E 0.9500 . ?
C12A H12A 0.9500 . ?
C12G H12G 0.9500 . ?
C12G C13G 1.372(16) . ?
C12G C11G 1.371(17) . ?
C11D H11D 0.9500 . ?
C11F H11F 0.9500 . ?
C7C H7C 0.9500 . ?
C7C C6C 1.374(18) . ?
C7C C8C 1.374(17) . ?
C7G H7G 0.9500 . ?
C2C H2C 0.9500 . ?
C7H H7H 0.9500 . ?
C7H C8H 1.352(17) . ?
C8A H8A 0.9500 . ?
C8A C7A 1.375(16) . ?
C7E H7E 0.9500 . ?
C5D C4D 1.425(15) . ?
C5D C6D 1.383(17) . ?
C13B H13B 0.9500 . ?
C13B C12B 1.365(18) . ?
C16G H16I 0.9900 . ?
C16G H16J 0.9900 . ?
C16G C17G 1.516(16) . ?
C8H H8H 0.9500 . ?
C14E H14P 0.9800 . ?
C14E H14Q 0.9800 . ?
C14E H14R 0.9800 . ?
C6C H6C 0.9500 . ?
C7A H7A 0.9500 . ?
C7A C6A 1.376(18) . ?
C13G H13G 0.9500 . ?
C11G H11G 0.9500 . ?
C5A C6A 1.406(18) . ?
C14A H14A 0.9800 . ?
C14A H14B 0.9800 . ?
C14A H14C 0.9800 . ?
C6A H6A 0.9500 . ?
C8C H8C 0.9500 . ?
C11B H11B 0.9500 . ?
C11B C12B 1.355(18) . ?
C15A H15C 0.9900 . ?
C15A H15D 0.9900 . ?
C15A C16A 1.483(18) . ?
C15C H15E 0.9900 . ?
C15C H15F 0.9900 . ?
C15C C16C 1.49(2) . ?
C16A H16A 0.9900 . ?
C16A H16B 0.9900 . ?
C16A C17A 1.49(2) . ?
C14B H14D 0.9800 . ?
C14B H14E 0.9800 . ?
C14B H14F 0.9800 . ?
C12B H12B 0.9500 . ?
C16B H16C 0.9900 . ?
C16B H16D 0.9900 . ?
C16B C17B 1.51(2) . ?
C8D H8D 0.9500 . ?
C8D C7D 1.384(18) . ?
C17G H17M 0.9800 . ?
C17G H17N 0.9800 . ?
C17G H17O 0.9800 . ?
C15F H15K 0.9900 . ?
C15F H15L 0.9900 . ?
C15F C16F 1.48(2) . ?
C17E H17P 0.9800 . ?
C17E H17Q 0.9800 . ?
C17E H17R 0.9800 . ?
C17E C16E 1.58(2) . ?
C15E H15M 0.9900 . ?
C15E H15N 0.9900 . ?
C15E C16E 1.46(2) . ?
C17F H17S 0.9800 . ?
C17F H17T 0.9800 . ?
C17F H17U 0.9800 . ?
C17F C16F 1.49(3) . ?
C16F H16K 0.9900 . ?
C16F H16L 0.9900 . ?
C17A H17A 0.9800 . ?
C17A H17B 0.9800 . ?
C17A H17C 0.9800 . ?
C15D H15G 0.9900 . ?
C15D H15H 0.9900 . ?
C15D C16D 1.41(3) . ?
C17B H17D 0.9800 . ?
C17B H17E 0.9800 . ?
C17B H17F 0.9800 . ?
C14D H14G 0.9800 . ?
C14D H14H 0.9800 . ?
C14D H14I 0.9800 . ?
C14F H14S 0.9800 . ?
C14F H14T 0.9800 . ?
C14F H14U 0.9800 . ?
C14H H14V 0.9800 . ?
C14H H14W 0.9800 . ?
C14H H14X 0.9800 . ?
C16E H16M 0.9900 . ?
C16E H16N 0.9900 . ?
C16C H16E 0.9900 . ?
C16C H16F 0.9900 . ?
C16C C17C 1.45(3) . ?
C14C H14J 0.9800 . ?
C14C H14K 0.9800 . ?
C14C H14L 0.9800 . ?
C17H H17V 0.9800 . ?
C17H H17W 0.9800 . ?
C17H H17X 0.9800 . ?
C17H C16H 1.35(3) . ?
C17C H17G 0.9800 . ?
C17C H17H 0.9800 . ?
C17C H17I 0.9800 . ?
C15H H15O 0.9900 . ?
C15H H15P 0.9900 . ?
C15H C16H 1.445(17) . ?
C16D H16G 0.9900 . ?
C16D H16H 0.9900 . ?
C16D C17D 1.56(3) . ?
C17D H17J 0.9800 . ?
C17D H17K 0.9800 . ?
C17D H17L 0.9800 . ?
C16H H16O 0.9900 . ?
C16H H16P 0.9900 . ?
C6D H6D 0.9500 . ?
C6D C7D 1.39(2) . ?
C7D H7D 0.9500 . ?

loop_
_geom_torsion_atom_site_label_1
_geom_torsion_atom_site_label_2
_geom_torsion_atom_site_label_3
_geom_torsion_atom_site_label_4
_geom_torsion
_geom_torsion_site_symmetry_1
_geom_torsion_site_symmetry_2
_geom_torsion_site_symmetry_3
_geom_torsion_site_symmetry_4
_geom_torsion_publ_flag
V1B O2B C4B C3B 35.4(13) . . . . ?
V1B O2B C4B C5B -147.5(8) . . . . ?
V1B O1B C1B N1B -0.7(13) . . . . ?
V1B O1B C1B C9B -177.7(6) . . . . ?
V1B O4B C15B C16B -111.1(11) . . . . ?
V1B N3A C10A C9A -175.3(8) . . . . ?
V1B N3A C11A C12A 175.3(9) . . . . ?
V1B N2B C2B C3B -5.8(15) . . . . ?
V1G O4G C15G C16G 73.3(12) . . . . ?
V1G O1G C1G N1G -0.4(13) . . . . ?
V1G O1G C1G C9G -176.2(6) . . . . ?
V1G O2G C4G C3G 20.1(15) . . . . ?
V1G O2G C4G C5G -161.5(7) . . . . ?
V1G N2G N1G C1G 0.7(9) . . . . ?
V1G N2G C2G C3G -7.7(14) . . . . ?
V1G N3F C10F C9F -169.3(8) . . . . ?
V1G N3F C11F C12F 169.1(8) . . . . ?
V1A O2A C4A C3A -36.4(15) . . . . ?
V1A O2A C4A C5A 144.9(9) . . . . ?
V1A O1A C1A N1A -0.1(14) . . . . ?
V1A O1A C1A C9A -179.9(7) . . . . ?
V1A O4A C15A C16A -118.5(11) . . . . ?
V1A N2A N1A C1A 0.7(10) . . . . ?
V1A N2A C2A C3A 0.0(15) . . . . ?
V1A N3D C10D C9D -173.1(8) . . . . ?
V1A N3D C11D C12D 172.3(10) . . . . ?
V1E O1E C1E N1E 5.1(14) . . . . ?
V1E O1E C1E C9E -179.8(7) . . . . ?
V1E O2E C4E C5E 160.4(8) . . . . ?
V1E O2E C4E C3E -22.1(15) . . . . ?
V1E O4E C15E C16E -83.4(14) . . . . ?
V1E N3H C10H C9H 170.3(8) . . . . ?
V1E N3H C11H C12H -169.9(8) . . . . ?
V1E N2E C2E C3E 10.7(15) . . . . ?
V1F O1F C1F N1F -1.8(12) . . . . ?
V1F O1F C1F C9F 178.4(7) . . . . ?
V1F O2F C4F C3F -30.2(15) . . . . ?
V1F O2F C4F C5F 155.0(8) . . . . ?
V1F O4F C15F C16F -106.4(13) . . . . ?
V1F N3E C10E C9E -178.1(7) . . . . ?
V1F N3E C11E C12E 175.7(9) . . . . ?
V1F N2F C2F C3F 3.9(16) . . . . ?
V1D O1D C1D N1D 5.7(13) . . . . ?
V1D O1D C1D C9D -175.0(6) . . . . ?
V1D O2D C4D C3D -35.8(15) . . . . ?
V1D O2D C4D C5D 147.2(8) . . . . ?
V1D O4D C15D C16D 95(2) . . . . ?
V1D N3C C10C C9C 173.2(8) . . . . ?
V1D N3C C11C C12C -173.9(8) . . . . ?
V1D N2D C2D C3D 9.8(14) . . . . ?
V1H O1H C1H N1H 3.5(12) . . . . ?
V1H O1H C1H C9H -176.1(7) . . . . ?
V1H O2H C4H C3H 32.0(15) . . . . ?
V1H O2H C4H C5H -151.1(8) . . . . ?
V1H N3G C10G C9G 177.3(7) . . . . ?
V1H N3G C11G C12G -176.4(10) . . . . ?
V1H O4H C15H C16H -156(2) . . . . ?
V1H N2H C2H C3H -4.7(16) . . . . ?
V1C O2C C4C C3C 37.1(15) . . . . ?
V1C O2C C4C C5C -148.4(9) . . . . ?
V1C O1C C1C N1C 1.1(15) . . . . ?
V1C O1C C1C C9C -177.9(7) . . . . ?
V1C O4C C15C C16C 109.3(14) . . . . ?
V1C N2C N1C C1C -1.6(12) . . . . ?
V1C N2C C2C C3C -4.5(17) . . . . ?
V1C N3B C10B C9B 175.5(8) . . . . ?
V1C N3B C11B C12B -174.0(12) . . . . ?
O2A V1A O4A C15A 96.4(9) . . . . ?
O2A C4A C5A O3A -4.6(16) . . . . ?
O2A C4A C5A C6A 176.2(11) . . . . ?
O2B V1B O4B C15B -102.2(9) . . . . ?
O1A V1A O2A C4A 69.8(12) . . . . ?
O1A V1A O4A C15A -105.6(9) . . . . ?
O1A C1A C9A C10A 165.0(10) . . . . ?
O1A C1A C9A C13A -17.8(15) . . . . ?
O4G V1G O2G C4G 176.5(9) . . . . ?
O4G C15G C16G C17G 161.8(10) . . . . ?
O1G V1G O4G C15G 85.4(9) . . . . ?
O1G V1G O2G C4G -59.4(12) . . . . ?
O1B V1B O2B C4B -75.8(10) . . . . ?
O1B V1B O4B C15B 100.9(9) . . . . ?
O1B C1B C9B C10B -1.8(14) . . . . ?
O1B C1B C9B C13B 174.0(11) . . . . ?
O1H V1H O2H C4H -74.9(12) . . . . ?
O1H V1H O4H C15H 101.3(18) . . . . ?
O3G C5G C6G C7G -178.2(10) . . . . ?
O1E V1E O2E C4E 65.7(12) . . . . ?
O1E V1E O4E C15E -73.0(10) . . . . ?
O1E C1E C9E C10E 5.1(14) . . . . ?
O1E C1E C9E C13E -172.0(10) . . . . ?
O3E C5E C4E O2E 0.0(14) . . . . ?
O3E C5E C4E C3E -177.6(9) . . . . ?
O3E C5E C6E C7E 179.5(11) . . . . ?
O1F V1F O2F C4F 71.1(12) . . . . ?
O1F V1F O4F C15F -96.3(11) . . . . ?
O1F C1F C9F C10F 162.9(9) . . . . ?
O1F C1F C9F C13F -16.4(14) . . . . ?
O4A V1A O2A C4A -165.1(9) . . . . ?
O4A C15A C16A C17A 60.5(17) . . . . ?
O2C V1C O4C C15C -107.0(11) . . . . ?
O1C V1C O2C C4C -72.3(12) . . . . ?
O1C V1C O4C C15C 95.2(11) . . . . ?
O1C C1C C9C C10C -168.9(10) . . . . ?
O1C C1C C9C C13C 14.9(16) . . . . ?
O1D V1D O2D C4D 80.8(11) . . . . ?
O1D V1D O4D C15D -99.0(12) . . . . ?
O1D C1D C9D C10D -1.2(14) . . . . ?
O1D C1D C9D C13D 179.6(10) . . . . ?
O2H V1H O4H C15H -101.6(18) . . . . ?
O2H C4H C5H O3H 1.0(15) . . . . ?
O2H C4H C5H C6H -177.8(10) . . . . ?
O2G V1G O4G C15G -116.3(8) . . . . ?
O2G C4G C5G O3G 0.7(13) . . . . ?
O2G C4G C5G C6G 179.4(9) . . . . ?
O2D V1D O4D C15D 104.1(12) . . . . ?
O4B V1B O2B C4B 157.2(8) . . . . ?
O4B C15B C16B C17B 64.6(16) . . . . ?
O2F V1F O4F C15F 106.9(11) . . . . ?
O2F C4F C5F O3F -3.0(15) . . . . ?
O2F C4F C5F C6F 178.3(10) . . . . ?
O5G V1G O4G C15G -12.7(9) . . . . ?
O5G V1G O2G C4G 70.6(9) . . . . ?
O3B C5B C4B O2B 1.2(14) . . . . ?
O3B C5B C4B C3B 178.5(9) . . . . ?
O3B C5B C6B C7B -177.4(10) . . . . ?
N2G V1G O4G C15G 137.0(9) . . . . ?
N2G V1G O2G C4G -24.6(9) . . . . ?
N2G N1G C1G O1G -0.2(13) . . . . ?
N2G N1G C1G C9G 175.4(8) . . . . ?
O2E V1E O4E C15E 130.8(10) . . . . ?
O4F V1F O2F C4F -165.0(9) . . . . ?
O4F C15F C16F C17F 60.7(18) . . . . ?
O4E V1E O2E C4E -171.5(9) . . . . ?
O4E C15E C16E C17E -170.0(13) . . . . ?
N1E N2E C2E C3E -175.9(9) . . . . ?
N1E C1E C9E C10E -179.5(9) . . . . ?
N1E C1E C9E C13E 3.4(16) . . . . ?
O4D V1D O2D C4D -151.8(9) . . . . ?
O4D C15D C16D C17D -175.6(19) . . . . ?
O5E V1E O2E C4E -66.0(10) . . . . ?
O5E V1E O4E C15E 26.1(11) . . . . ?
O5F V1F O2F C4F -59.8(10) . . . . ?
O5F V1F O4F C15F 2.4(11) . . . . ?
N3A V1B O2B C4B -121.9(8) . . . . ?
N3A V1B O4B C15B -179.7(9) . . . . ?
N3A C11A C12A C13A -2.3(18) . . . . ?
O5A V1A O2A C4A -59.1(10) . . . . ?
O5A V1A O4A C15A -7.4(10) . . . . ?
N3E V1F O2F C4F 116.0(10) . . . . ?
N3E V1F O4F C15F -174.8(11) . . . . ?
N3E C10E C9E C1E -176.0(9) . . . . ?
N3E C10E C9E C13E 1.4(15) . . . . ?
N3E C11E C12E C13E 3.1(19) . . . . ?
N1G N2G C2G C3G 175.3(8) . . . . ?
O5B V1B O2B C4B 54.8(9) . . . . ?
O5B V1B O4B C15B -0.5(9) . . . . ?
N2A V1A O2A C4A 35.9(9) . . . . ?
N2A V1A O4A C15A -163.3(10) . . . . ?
N2A N1A C1A O1A -0.4(14) . . . . ?
N2A N1A C1A C9A 179.3(9) . . . . ?
O4C V1C O2C C4C 163.0(9) . . . . ?
O4C C15C C16C C17C -58(2) . . . . ?
N3F V1G O4G C15G 165.8(9) . . . . ?
N3F V1G O2G C4G -106.1(9) . . . . ?
N3F C10F C9F C1F 178.4(9) . . . . ?
N3F C10F C9F C13F -2.3(15) . . . . ?
O3A C5A C6A C7A -178.6(12) . . . . ?
O5D V1D O2D C4D -48.3(10) . . . . ?
O5D V1D O4D C15D 1.4(13) . . . . ?
O5H V1H O2H C4H 57.3(10) . . . . ?
O5H V1H O4H C15H 2.2(19) . . . . ?
O3C C5C C4C O2C 5.6(16) . . . . ?
O3C C5C C4C C3C -179.5(11) . . . . ?
O3C C5C C6C C7C 179.5(13) . . . . ?
O3D C5D C4D O2D -0.7(15) . . . . ?
O3D C5D C4D C3D -177.8(10) . . . . ?
O3D C5D C6D C7D -180.0(11) . . . . ?
N2C V1C O2C C4C -37.0(9) . . . . ?
N2C V1C O4C C15C 146.0(11) . . . . ?
N2C N1C C1C O1C 0.4(16) . . . . ?
N2C N1C C1C C9C 179.4(9) . . . . ?
N3H V1E O2E C4E 111.3(10) . . . . ?
N3H V1E O4E C15E -153.8(10) . . . . ?
N3H C10H C9H C13H 0.3(15) . . . . ?
N3H C10H C9H C1H -177.9(9) . . . . ?
N3G V1H O2H C4H -118.2(10) . . . . ?
N3G V1H O4H C15H 179.0(18) . . . . ?
N3G C10G C9G C1G 175.4(9) . . . . ?
N3G C10G C9G C13G 0.1(16) . . . . ?
O5C V1C O2C C4C 57.9(9) . . . . ?
O5C V1C O4C C15C -3.3(11) . . . . ?
N3D V1A O2A C4A 116.7(9) . . . . ?
N3D V1A O4A C15A 176.3(10) . . . . ?
N3D C10D C9D C1D -179.0(9) . . . . ?
N3D C10D C9D C13D 0.3(16) . . . . ?
N1B N2B C2B C3B 178.8(9) . . . . ?
N1B C1B C9B C10B -178.9(9) . . . . ?
N1B C1B C9B C13B -3.1(16) . . . . ?
N1F N2F C2F C3F -178.1(10) . . . . ?
N1F C1F C9F C10F -17.0(14) . . . . ?
N1F C1F C9F C13F 163.7(9) . . . . ?
N1D N2D C2D C3D 178.7(9) . . . . ?
N1D C1D C9D C10D 178.1(9) . . . . ?
N1D C1D C9D C13D -1.1(16) . . . . ?
N2E V1E O2E C4E 27.7(9) . . . . ?
N2E V1E O4E C15E -121.7(13) . . . . ?
N2E N1E C1E O1E -2.1(13) . . . . ?
N2E N1E C1E C9E -177.1(8) . . . . ?
O4H V1H O2H C4H 162.5(10) . . . . ?
O4H C15H C16H C17H -11(6) . . . . ?
N3C V1D O2D C4D 130.1(10) . . . . ?
N3C V1D O4D C15D 179.8(12) . . . . ?
N3C C10C C9C C1C -175.9(10) . . . . ?
N3C C10C C9C C13C 0.3(17) . . . . ?
N3B V1C O2C C4C -118.3(9) . . . . ?
N3B V1C O4C C15C 172.9(11) . . . . ?
N3B C11B C12B C13B -1(3) . . . . ?
N1H N2H C2H C3H 178.3(10) . . . . ?
N2F V1F O2F C4F 34.5(10) . . . . ?
N2F V1F O4F C15F -144.4(12) . . . . ?
N2F N1F C1F O1F 0.4(13) . . . . ?
N2F N1F C1F C9F -179.7(8) . . . . ?
N2F C2F C3F C4F 12.1(17) . . . . ?
N2F C2F C3F C8F -174.0(10) . . . . ?
N2D V1D O2D C4D 42.0(9) . . . . ?
N2D V1D O4D C15D -136.9(15) . . . . ?
N2D N1D C1D O1D -3.9(13) . . . . ?
N2D N1D C1D C9D 176.9(8) . . . . ?
N2D C2D C3D C4D 11.4(17) . . . . ?
N2D C2D C3D C8D -168.3(10) . . . . ?
N2H V1H O2H C4H -37.2(10) . . . . ?
N2H V1H O4H C15H 152.1(18) . . . . ?
N2H N1H C1H O1H -1.2(13) . . . . ?
N2H N1H C1H C9H 178.5(8) . . . . ?
N2H C2H C3H C4H -12.9(17) . . . . ?
N2H C2H C3H C8H 173.7(10) . . . . ?
N1A N2A C2A C3A 178.8(9) . . . . ?
N1A C1A C9A C10A -14.7(15) . . . . ?
N1A C1A C9A C13A 162.5(10) . . . . ?
N1C N2C C2C C3C 179.1(11) . . . . ?
N1C C1C C9C C10C 12.0(16) . . . . ?
N1C C1C C9C C13C -164.2(11) . . . . ?
C3G C4G C5G O3G 179.2(9) . . . . ?
C3G C4G C5G C6G -2.1(15) . . . . ?
C3G C8G C7G C6G 1.2(17) . . . . ?
N2B V1B O2B C4B -38.2(8) . . . . ?
N2B V1B O4B C15B 150.2(12) . . . . ?
N2B N1B C1B O1B 1.5(13) . . . . ?
N2B N1B C1B C9B 178.4(8) . . . . ?
C10F N3F C11F C12F -1.7(15) . . . . ?
C1B N1B N2B V1B -1.5(10) . . . . ?
C1B N1B N2B C2B 174.5(9) . . . . ?
C1B C9B C10B N3B 174.8(9) . . . . ?
C1B C9B C13B C12B -174.4(13) . . . . ?
C4G C3G C2G N2G -5.8(15) . . . . ?
C4G C3G C8G C7G -0.1(16) . . . . ?
C4G C5G C6G C7G 3.2(17) . . . . ?
C1E N1E N2E V1E -1.4(10) . . . . ?
C1E N1E N2E C2E -175.7(9) . . . . ?
C1E C9E C13E C12E 175.5(11) . . . . ?
C1F N1F N2F V1F 1.0(10) . . . . ?
C1F N1F N2F C2F -177.1(9) . . . . ?
C12H C13H C9H C10H 1.4(14) . . . . ?
C12H C13H C9H C1H 179.6(10) . . . . ?
C5E C6E C7E C8E -1.8(18) . . . . ?
C2G N2G N1G C1G 178.1(8) . . . . ?
C2G C3G C4G O2G 1.6(15) . . . . ?
C2G C3G C4G C5G -176.8(9) . . . . ?
C2G C3G C8G C7G 177.3(10) . . . . ?
C10G N3G C11G C12G 2.6(18) . . . . ?
C10G C9G C1G O1G -4.0(13) . . . . ?
C10G C9G C1G N1G -180.0(9) . . . . ?
C10G C9G C13G C12G 0.9(18) . . . . ?
C3E C8E C7E C6E 1.8(17) . . . . ?
C3B C8B C7B C6B 1.5(17) . . . . ?
C4E C5E C6E C7E -0.1(17) . . . . ?
C4E C3E C2E N2E 5.5(16) . . . . ?
C4E C3E C8E C7E 0.2(16) . . . . ?
C2F C3F C4F O2F -1.6(16) . . . . ?
C2F C3F C4F C5F 173.3(10) . . . . ?
C2F C3F C8F C7F -176.1(10) . . . . ?
C5G C6G C7G C8G -2.7(18) . . . . ?
C2E C3E C4E O2E -2.1(15) . . . . ?
C2E C3E C4E C5E 175.4(9) . . . . ?
C2E C3E C8E C7E -177.3(10) . . . . ?
C8E C3E C4E O2E -179.6(9) . . . . ?
C8E C3E C4E C5E -2.0(15) . . . . ?
C8E C3E C2E N2E -177.0(10) . . . . ?
C10H N3H C11H C12H 0.8(15) . . . . ?
C10H C9H C1H O1H -163.3(9) . . . . ?
C10H C9H C1H N1H 17.0(14) . . . . ?
C6F C7F C8F C3F 2.0(17) . . . . ?
C2H C3H C4H O2H 2.1(16) . . . . ?
C2H C3H C4H C5H -174.8(10) . . . . ?
C2H C3H C8H C7H 176.2(10) . . . . ?
C10E N3E C11E C12E -3.4(17) . . . . ?
C10E C9E C13E C12E -1.7(16) . . . . ?
C13F C12F C11F N3F 0.9(16) . . . . ?
C9B C13B C12B C11B 0(2) . . . . ?
C6H C7H C8H C3H -1.6(17) . . . . ?
C3A C4A C5A O3A 176.7(11) . . . . ?
C3A C4A C5A C6A -2.5(18) . . . . ?
C3A C8A C7A C6A -0.8(19) . . . . ?
C1D N1D N2D V1D 0.5(10) . . . . ?
C1D N1D N2D C2D -169.4(9) . . . . ?
C1D C9D C13D C12D 179.8(11) . . . . ?
C2A N2A N1A C1A -178.2(9) . . . . ?
C2A C3A C4A O2A 4.4(16) . . . . ?
C2A C3A C4A C5A -177.0(11) . . . . ?
C2A C3A C8A C7A 178.7(11) . . . . ?
C1A C9A C10A N3A 178.5(9) . . . . ?
C1A C9A C13A C12A -178.6(10) . . . . ?
C9F C13F C12F C11F -0.6(15) . . . . ?
C10D N3D C11D C12D 0.6(17) . . . . ?
C10D C9D C13D C12D 0.6(17) . . . . ?
C2B C3B C4B O2B -1.4(15) . . . . ?
C2B C3B C4B C5B -178.4(9) . . . . ?
C2B C3B C8B C7B 178.5(10) . . . . ?
C11E N3E C10E C9E 1.1(15) . . . . ?
C13H C12H C11H N3H 0.9(17) . . . . ?
C13H C9H C1H O1H 18.6(14) . . . . ?
C13H C9H C1H N1H -161.1(10) . . . . ?
C1G C9G C13G C12G -174.1(11) . . . . ?
C12F C13F C9F C10F 1.2(14) . . . . ?
C12F C13F C9F C1F -179.4(9) . . . . ?
C3F C4F C5F O3F -177.9(10) . . . . ?
C3F C4F C5F C6F 3.3(16) . . . . ?
C10C N3C C11C C12C -1.9(16) . . . . ?
C12C C13C C9C C1C 176.7(10) . . . . ?
C12C C13C C9C C10C 0.5(17) . . . . ?
C8G C3G C4G O2G 179.0(9) . . . . ?
C8G C3G C4G C5G 0.6(15) . . . . ?
C8G C3G C2G N2G 176.8(9) . . . . ?
C9D C13D C12D C11D -0.8(18) . . . . ?
C3H C4H C5H O3H 177.8(10) . . . . ?
C3H C4H C5H C6H -0.9(16) . . . . ?
C9E C13E C12E C11E -0.4(18) . . . . ?
C6E C5E C4E O2E 179.6(10) . . . . ?
C6E C5E C4E C3E 2.0(15) . . . . ?
C4B C3B C2B N2B -10.9(15) . . . . ?
C4B C3B C8B C7B -0.4(16) . . . . ?
C4B C5B C6B C7B 2.9(16) . . . . ?
C9A C13A C12A C11A 1.9(17) . . . . ?
C10A N3A C11A C12A 2.0(16) . . . . ?
C10A C9A C13A C12A -1.3(16) . . . . ?
C13C C12C C11C N3C 2.8(18) . . . . ?
C11A N3A C10A C9A -1.5(15) . . . . ?
C1H N1H N2H V1H -1.5(10) . . . . ?
C1H N1H N2H C2H 175.7(9) . . . . ?
C2D C3D C4D O2D -1.2(17) . . . . ?
C2D C3D C4D C5D 175.7(10) . . . . ?
C2D C3D C8D C7D -177.1(11) . . . . ?
C11C N3C C10C C9C 0.4(16) . . . . ?
C11C C12C C13C C9C -1.9(17) . . . . ?
C13A C9A C10A N3A 1.2(16) . . . . ?
C8B C3B C2B N2B 170.1(10) . . . . ?
C8B C3B C4B O2B 177.5(9) . . . . ?
C8B C3B C4B C5B 0.5(15) . . . . ?
C8B C7B C6B C5B -2.8(17) . . . . ?
C4F C3F C8F C7F -2.1(16) . . . . ?
C10B N3B C11B C12B 1(2) . . . . ?
C10B C9B C13B C12B 1.4(19) . . . . ?
C4H C3H C8H C7H 2.5(16) . . . . ?
C13D C12D C11D N3D 0(2) . . . . ?
C4C C3C C2C N2C -8.6(18) . . . . ?
C4C C3C C8C C7C 0.9(19) . . . . ?
C4C C5C C6C C7C 1.1(19) . . . . ?
C11H N3H C10H C9H -1.4(15) . . . . ?
C11H C12H C13H C9H -2.0(16) . . . . ?
C4A C3A C2A N2A 11.0(17) . . . . ?
C4A C3A C8A C7A -1.1(17) . . . . ?
C4A C5A C6A C7A 0.6(19) . . . . ?
C7F C6F C5F O3F 178.0(11) . . . . ?
C7F C6F C5F C4F -3.5(18) . . . . ?
C14G O3G C5G C4G 173.6(9) . . . . ?
C14G O3G C5G C6G -5.0(16) . . . . ?
C3D C8D C7D C6D -1.3(19) . . . . ?
C6B C5B C4B O2B -179.0(9) . . . . ?
C6B C5B C4B C3B -1.8(15) . . . . ?
C8F C3F C4F O2F -175.5(10) . . . . ?
C8F C3F C4F C5F -0.6(16) . . . . ?
C11D N3D C10D C9D -0.8(15) . . . . ?
C11F N3F C10F C9F 2.5(15) . . . . ?
C5F C6F C7F C8F 0.7(18) . . . . ?
C2C N2C N1C C1C 175.2(10) . . . . ?
C2C C3C C4C O2C -5.4(17) . . . . ?
C2C C3C C4C C5C -179.9(11) . . . . ?
C2C C3C C8C C7C -179.2(12) . . . . ?
C7H C6H C5H O3H -176.7(11) . . . . ?
C7H C6H C5H C4H 1.9(17) . . . . ?
C8A C3A C2A N2A -168.7(10) . . . . ?
C8A C3A C4A O2A -175.9(10) . . . . ?
C8A C3A C4A C5A 2.8(17) . . . . ?
C8A C7A C6A C5A 1(2) . . . . ?
C5H C6H C7H C8H -0.7(17) . . . . ?
C5D C6D C7D C8D 1(2) . . . . ?
C13B C9B C10B N3B -1.3(17) . . . . ?
C8H C3H C4H O2H 175.6(9) . . . . ?
C8H C3H C4H C5H -1.3(15) . . . . ?
C14E O3E C5E C4E -172.1(10) . . . . ?
C14E O3E C5E C6E 8.3(16) . . . . ?
C6C C5C C4C O2C -175.8(11) . . . . ?
C6C C5C C4C C3C -0.9(17) . . . . ?
C6C C7C C8C C3C -1(2) . . . . ?
C13G C9G C1G O1G 171.1(10) . . . . ?
C13G C9G C1G N1G -4.9(15) . . . . ?
C13G C12G C11G N3G -2(2) . . . . ?
C4D C3D C8D C7D 3.2(17) . . . . ?
C4D C5D C6D C7D -2.1(18) . . . . ?
C11G N3G C10G C9G -1.8(15) . . . . ?
C11G C12G C13G C9G 0(2) . . . . ?
C14A O3A C5A C4A -179.8(11) . . . . ?
C14A O3A C5A C6A -0.5(19) . . . . ?
C8C C3C C4C O2C 174.5(11) . . . . ?
C8C C3C C4C C5C 0.0(17) . . . . ?
C8C C3C C2C N2C 171.5(12) . . . . ?
C8C C7C C6C C5C 0(2) . . . . ?
C11B N3B C10B C9B 0.0(16) . . . . ?
C14B O3B C5B C4B 168.6(10) . . . . ?
C14B O3B C5B C6B -11.2(16) . . . . ?
C8D C3D C4D O2D 178.4(10) . . . . ?
C8D C3D C4D C5D -4.6(16) . . . . ?
C14D O3D C5D C4D -170.6(11) . . . . ?
C14D O3D C5D C6D 7.3(18) . . . . ?
C14F O3F C5F C6F -8.3(18) . . . . ?
C14F O3F C5F C4F 173.1(12) . . . . ?
C14H O3H C5H C6H 5.3(18) . . . . ?
C14H O3H C5H C4H -173.3(12) . . . . ?
C14C O3C C5C C4C 177.8(15) . . . . ?
C14C O3C C5C C6C -1(2) . . . . ?
C6D C5D C4D O2D -178.8(10) . . . . ?
C6D C5D C4D C3D 4.1(17) . . . . ?

loop_
_exptl_oxdiff_crystal_face_indexfrac_h
_exptl_oxdiff_crystal_face_indexfrac_k
_exptl_oxdiff_crystal_face_indexfrac_l
_exptl_oxdiff_crystal_face_x
_exptl_oxdiff_crystal_face_y
_exptl_oxdiff_crystal_face_z
2.0025 1.9991 -1.0060 0.0044 0.0735 -0.2998
-1.0005 -0.9995 1.0028 -0.0047 -0.0057 0.1526
0.0014 0.0000 0.9997 -0.0049 0.0622 0.0053
0.9536 1.0089 -16.6561 0.0795 -0.9691 -0.2336
-6.1725 5.9968 12.1588 -0.7121 0.6714 0.2054
6.2273 -5.9080 -12.2082 0.7105 -0.6698 -0.2158
